data_7211112
loop_
_publ_author_name
'Bloch, Witold M.'
'Doonan, Christian J.'
'Sumby, Christopher J.'

_publ_section_title
;
 Using hinged ligands to target structurally flexible copper(ii) MOFs
;
_journal_issue 45
_journal_name_full CrystEngComm
_journal_page_first 9663
_journal_paper_doi 10.1039/c3ce41244j
_journal_volume 15
_journal_year 2013
_chemical_formula_sum 'C140 H188 Cu6 N30 O38'
_chemical_formula_weight 3280.44
_chemical_name_systematic
; 
 ? 
;
_space_group_IT_number 14
_symmetry_cell_setting monoclinic
_symmetry_space_group_name_Hall '-P 2ybc'
_symmetry_space_group_name_H-M 'P 1 21/c 1'
_atom_sites_solution_hydrogens geom
_atom_sites_solution_primary direct
_atom_sites_solution_secondary difmap
_audit_creation_method SHELXL-97
_cell_angle_alpha 90.00
_cell_angle_beta 114.202(4)
_cell_angle_gamma 90.00
_cell_formula_units_Z 4
_cell_length_a 19.4251(9)
_cell_length_b 36.589(2)
_cell_length_c 37.762(2)
_cell_measurement_reflns_used 47801
_cell_measurement_temperature 150(2)
_cell_measurement_theta_max 25.99
_cell_measurement_theta_min 0.81
_cell_volume 24480(2)
_computing_cell_refinement 'XDS (Kabsch, 1993)'
_computing_data_collection 'BluIce (McPhillips, 2002)'
_computing_data_reduction 'XDS (Kabsch, 1993)'
_computing_molecular_graphics 'X-Seed (Barbour, 1999)'
_computing_structure_refinement 'SHELXL-97 (Sheldrick, 1997)'
_computing_structure_solution 'SHELXS-97 (Sheldrick, 1990)'
_diffrn_ambient_temperature 150(2)
_diffrn_measured_fraction_theta_full 0.995
_diffrn_measured_fraction_theta_max 0.995
_diffrn_measurement_device_type 'ADSC Quantum 210r'
_diffrn_measurement_method 'Phi Scan'
_diffrn_radiation_monochromator 'Silicon Double Crystal'
_diffrn_radiation_source 'MX1 Beamline Australian Synchrotron'
_diffrn_radiation_type Synchrotron
_diffrn_radiation_wavelength 0.7107
_diffrn_reflns_av_R_equivalents 0.0578
_diffrn_reflns_av_sigmaI/netI 0.0342
_diffrn_reflns_limit_h_max 23
_diffrn_reflns_limit_h_min -23
_diffrn_reflns_limit_k_max 45
_diffrn_reflns_limit_k_min -45
_diffrn_reflns_limit_l_max 46
_diffrn_reflns_limit_l_min -46
_diffrn_reflns_number 348647
_diffrn_reflns_theta_full 25.99
_diffrn_reflns_theta_max 25.99
_diffrn_reflns_theta_min 0.81
_exptl_absorpt_coefficient_mu 0.566
_exptl_absorpt_correction_type multi-scan
_exptl_absorpt_process_details 'XDS (Kabsch, 1993)'
_exptl_crystal_colour blue
_exptl_crystal_density_diffrn 0.890
_exptl_crystal_density_method 'not measured'
_exptl_crystal_description rod
_exptl_crystal_F_000 6864
_exptl_crystal_size_max 0.42
_exptl_crystal_size_mid 0.10
_exptl_crystal_size_min 0.03
_platon_squeeze_details
;
The structure has very large solvent accessible voids.  These contained a number 
of diffuse electron density peaks that could not be adequately identified 
and refined as solvent.  The SQUEEZE routine of PLATON was applied to 
the collected data, which resulted in significant reductions in R1 and 
wR2 and an improvement in the GOF. The contents of the solvent region 
calculated from the result of the SQUEEZE routine is two nitrate anions and 
12DMF molecules per asymmetric unit.
;
_refine_diff_density_max 1.077
_refine_diff_density_min -0.898
_refine_diff_density_rms 0.064
_refine_ls_extinction_method none
_refine_ls_goodness_of_fit_ref 0.971
_refine_ls_hydrogen_treatment constr
_refine_ls_matrix_type full
_refine_ls_number_parameters 1313
_refine_ls_number_reflns 47801
_refine_ls_number_restraints 2
_refine_ls_restrained_S_all 0.972
_refine_ls_R_factor_all 0.0795
_refine_ls_R_factor_gt 0.0573
_refine_ls_shift/su_max 0.003
_refine_ls_shift/su_mean 0.000
_refine_ls_structure_factor_coef Fsqd
_refine_ls_weighting_details 'calc w=1/[\s^2^(Fo^2^)+(0.1237P)^2^+0.0000P] where P=(Fo^2^+2Fc^2^)/3'
_refine_ls_weighting_scheme calc
_refine_ls_wR_factor_gt 0.1634
_refine_ls_wR_factor_ref 0.1746
_reflns_number_gt 33947
_reflns_number_total 47801
_reflns_threshold_expression >2sigma(I)
_cod_data_source_file c3ce41244j.txt
_cod_data_source_block aswb7a
_cod_depositor_comments
;
The following automatic conversions were performed:

'_exptl_absorpt_correction_type' value 'Multi-Scan' changed to
'multi-scan' according to
/home/saulius/struct/CIF-dictionaries/cif_core.dic dictionary named
'cif_core.dic' version 2.4.2 from 2011-04-26.

Automatic conversion script
Id: cif_fix_values 1891 2012-01-12 08:04:46Z andrius 
;
_cod_original_sg_symbol_H-M P2(1)/c
_cod_database_code 7211112

loop_
_symmetry_equiv_pos_as_xyz
'x, y, z'
'-x, y+1/2, -z+1/2'
'-x, -y, -z'
'x, -y-1/2, z-1/2'

loop_
_atom_site_label
_atom_site_type_symbol
_atom_site_fract_x
_atom_site_fract_y
_atom_site_fract_z
_atom_site_U_iso_or_equiv
_atom_site_adp_type
_atom_site_occupancy
_atom_site_symmetry_multiplicity
_atom_site_calc_flag
_atom_site_refinement_flags
Cu1 Cu 1.096413(18) 0.189285(8) 0.247032(11) 0.05425(9) Uani 1 1 d .
C1A C 0.67548(16) -0.01154(7) 0.30985(8) 0.0570(7) Uani 1 1 d .
H1A1 H 0.7157 -0.0293 0.3242 0.068 Uiso 1 1 calc R
H1A2 H 0.6476 -0.0059 0.3260 0.068 Uiso 1 1 calc R
C1B C 0.67134(15) 0.35590(7) 0.33090(9) 0.0594(7) Uani 1 1 d .
H1B1 H 0.6924 0.3436 0.3565 0.071 Uiso 1 1 calc R
H1B2 H 0.6701 0.3825 0.3355 0.071 Uiso 1 1 calc R
C1C C 0.48790(16) 0.43387(6) 0.17947(9) 0.0579(7) Uani 1 1 d .
H1C1 H 0.4498 0.4476 0.1577 0.070 Uiso 1 1 calc R
H1C2 H 0.4649 0.4269 0.1975 0.070 Uiso 1 1 calc R
C1D C 0.39284(17) 0.41904(7) -0.28151(8) 0.0584(7) Uani 1 1 d .
H1D1 H 0.3831 0.4453 -0.2791 0.070 Uiso 1 1 calc R
H1D2 H 0.3435 0.4067 -0.2948 0.070 Uiso 1 1 calc R
Cu2 Cu 1.162010(18) 0.188757(7) 0.323391(11) 0.05318(9) Uani 1 1 d .
Cu3 Cu 0.40693(2) 0.205137(8) -0.052836(10) 0.05842(10) Uani 1 1 d .
Cu4 Cu 0.55494(2) 0.200897(8) -0.026912(10) 0.05623(10) Uani 1 1 d .
Cu5 Cu 0.547886(19) 0.456671(7) -0.237779(10) 0.05295(9) Uani 1 1 d .
Cu6 Cu 0.605013(19) 0.392183(7) 0.249222(11) 0.05495(10) Uani 1 1 d .
N11A N 0.62448(13) -0.02745(5) 0.27348(6) 0.0513(5) Uani 1 1 d .
N11B N 0.71992(13) 0.34895(6) 0.31097(8) 0.0599(6) Uani 1 1 d .
N11C N 0.55249(13) 0.45680(5) 0.19941(7) 0.0526(5) Uani 1 1 d .
N11D N 0.43649(15) 0.41518(6) -0.30501(7) 0.0600(6) Uani 1 1 d .
N12A N 0.55492(13) -0.01144(5) 0.25407(6) 0.0508(5) Uani 1 1 d .
N12B N 0.71141(14) 0.37026(6) 0.27979(8) 0.0662(7) Uani 1 1 d .
N12C N 0.60507(13) 0.44531(5) 0.23428(7) 0.0540(5) Uani 1 1 d .
N12D N 0.50256(15) 0.43409(6) -0.29386(7) 0.0611(6) Uani 1 1 d .
C13A C 0.52233(16) -0.02951(6) 0.22025(8) 0.0512(6) Uani 1 1 d .
C13B C 0.76589(18) 0.35971(8) 0.26914(11) 0.0739(9) Uani 1 1 d .
C13C C 0.65978(16) 0.47052(6) 0.24542(9) 0.0551(7) Uani 1 1 d .
C13D C 0.5248(2) 0.42860(8) -0.32265(9) 0.0682(8) Uani 1 1 d .
C14A C 0.57310(16) -0.05650(6) 0.21741(8) 0.0535(7) Uani 1 1 d .
C14B C 0.81045(18) 0.33187(7) 0.29355(11) 0.0701(8) Uani 1 1 d .
C14C C 0.64122(17) 0.49848(6) 0.21701(9) 0.0577(7) Uani 1 1 d .
C14D C 0.4731(2) 0.40692(8) -0.35200(9) 0.0714(9) Uani 1 1 d .
C15A C 0.63699(18) -0.05438(6) 0.25216(9) 0.0580(7) Uani 1 1 d .
C15B C 0.77864(17) 0.32532(7) 0.32007(10) 0.0671(8) Uani 1 1 d .
C15C C 0.57171(17) 0.48877(6) 0.18807(9) 0.0568(7) Uani 1 1 d .
C15D C 0.4162(2) 0.39865(8) -0.34002(9) 0.0703(8) Uani 1 1 d .
C16A C 0.44489(17) -0.01997(7) 0.19222(9) 0.0631(7) Uani 1 1 d .
H16A H 0.4098 -0.0393 0.1921 0.095 Uiso 1 1 calc R
H16B H 0.4440 -0.0175 0.1662 0.095 Uiso 1 1 calc R
H16C H 0.4297 0.0032 0.1999 0.095 Uiso 1 1 calc R
C16B C 0.7745(2) 0.37881(11) 0.23553(14) 0.1033(14) Uani 1 1 d .
H16D H 0.7545 0.3631 0.2125 0.155 Uiso 1 1 calc R
H16E H 0.8281 0.3837 0.2424 0.155 Uiso 1 1 calc R
H16F H 0.7466 0.4019 0.2300 0.155 Uiso 1 1 calc R
C16C C 0.72755(19) 0.46606(7) 0.28259(11) 0.0732(9) Uani 1 1 d .
H16G H 0.7239 0.4826 0.3022 0.110 Uiso 1 1 calc R
H16H H 0.7730 0.4719 0.2785 0.110 Uiso 1 1 calc R
H16I H 0.7304 0.4408 0.2916 0.110 Uiso 1 1 calc R
C16D C 0.5966(2) 0.44713(11) -0.31998(12) 0.0951(12) Uani 1 1 d .
H16J H 0.6088 0.4674 -0.3014 0.143 Uiso 1 1 calc R
H16K H 0.5892 0.4566 -0.3456 0.143 Uiso 1 1 calc R
H16L H 0.6381 0.4294 -0.3112 0.143 Uiso 1 1 calc R
C17A C 0.70785(19) -0.07629(8) 0.26809(11) 0.0726(8) Uani 1 1 d .
H17A H 0.7478 -0.0632 0.2638 0.109 Uiso 1 1 calc R
H17B H 0.6991 -0.1001 0.2550 0.109 Uiso 1 1 calc R
H17C H 0.7233 -0.0800 0.2960 0.109 Uiso 1 1 calc R
C17B C 0.7973(2) 0.29810(11) 0.35213(13) 0.0981(13) Uani 1 1 d .
H17D H 0.8208 0.3106 0.3772 0.147 Uiso 1 1 calc R
H17E H 0.8324 0.2799 0.3500 0.147 Uiso 1 1 calc R
H17F H 0.7510 0.2859 0.3502 0.147 Uiso 1 1 calc R
C17C C 0.52192(19) 0.50750(7) 0.15197(10) 0.0690(8) Uani 1 1 d .
H17G H 0.5326 0.4986 0.1303 0.103 Uiso 1 1 calc R
H17H H 0.5310 0.5339 0.1549 0.103 Uiso 1 1 calc R
H17I H 0.4691 0.5025 0.1468 0.103 Uiso 1 1 calc R
C17D C 0.3493(3) 0.37590(11) -0.35734(11) 0.0958(12) Uani 1 1 d .
H17J H 0.3502 0.3569 -0.3388 0.144 Uiso 1 1 calc R
H17K H 0.3484 0.3644 -0.3810 0.144 Uiso 1 1 calc R
H17L H 0.3041 0.3910 -0.3639 0.144 Uiso 1 1 calc R
C21A C 0.56124(17) -0.08101(6) 0.18433(8) 0.0572(7) Uani 1 1 d .
C21B C 0.8751(2) 0.31242(8) 0.29181(12) 0.0753(9) Uani 1 1 d .
C21C C 0.68487(17) 0.53176(6) 0.21739(9) 0.0597(7) Uani 1 1 d .
C21D C 0.4774(2) 0.39432(9) -0.38838(11) 0.0793(10) Uani 1 1 d .
C22A C 0.48989(17) -0.09397(6) 0.16002(8) 0.0566(7) Uani 1 1 d .
H22A H 0.4473 -0.0868 0.1647 0.068 Uiso 1 1 calc R
C22B C 0.8746(2) 0.30152(11) 0.25619(13) 0.0978(13) Uani 1 1 d .
H22B H 0.8342 0.3088 0.2328 0.117 Uiso 1 1 calc R
C22C C 0.73195(17) 0.54855(6) 0.25242(10) 0.0608(7) Uani 1 1 d .
H22C H 0.7375 0.5380 0.2764 0.073 Uiso 1 1 calc R
C22D C 0.5446(3) 0.38167(11) -0.38840(12) 0.0963(12) Uani 1 1 d .
H22D H 0.5895 0.3831 -0.3653 0.116 Uiso 1 1 calc R
C23A C 0.47983(18) -0.11703(6) 0.12916(8) 0.0568(7) Uani 1 1 d .
H23A H 0.4306 -0.1251 0.1126 0.068 Uiso 1 1 calc R
C23B C 0.9325(2) 0.28015(11) 0.25455(13) 0.0960(13) Uani 1 1 d .
H23B H 0.9317 0.2731 0.2302 0.115 Uiso 1 1 calc R
C23C C 0.77046(17) 0.58043(7) 0.25224(10) 0.0619(7) Uani 1 1 d .
H23C H 0.8030 0.5913 0.2761 0.074 Uiso 1 1 calc R
C23D C 0.5474(3) 0.36679(10) -0.42210(12) 0.0929(12) Uani 1 1 d .
H23D H 0.5942 0.3589 -0.4218 0.111 Uiso 1 1 calc R
C24A C 0.54162(18) -0.12842(6) 0.12247(8) 0.0590(7) Uani 1 1 d .
C24B C 0.99200(19) 0.26901(8) 0.28901(11) 0.0743(9) Uani 1 1 d .
C24C C 0.76150(16) 0.59656(6) 0.21696(10) 0.0597(7) Uani 1 1 d .
C24D C 0.4819(2) 0.36368(9) -0.45573(11) 0.0803(10) Uani 1 1 d .
C25A C 0.61378(19) -0.11550(7) 0.14631(9) 0.0671(8) Uani 1 1 d .
H25A H 0.6564 -0.1231 0.1419 0.081 Uiso 1 1 calc R
C25B C 0.99425(19) 0.28129(9) 0.32420(11) 0.0766(9) Uani 1 1 d .
H25B H 1.0353 0.2747 0.3477 0.092 Uiso 1 1 calc R
C25C C 0.71709(19) 0.58000(7) 0.18292(11) 0.0691(8) Uani 1 1 d .
H25C H 0.7114 0.5909 0.1591 0.083 Uiso 1 1 calc R
C25D C 0.4136(3) 0.37732(9) -0.45617(11) 0.0874(11) Uani 1 1 d .
H25D H 0.3686 0.3758 -0.4792 0.105 Uiso 1 1 calc R
C26A C 0.62252(19) -0.09167(7) 0.17613(10) 0.0681(8) Uani 1 1 d .
H26A H 0.6713 -0.0822 0.1915 0.082 Uiso 1 1 calc R
C26B C 0.9374(2) 0.30302(9) 0.32518(12) 0.0816(10) Uani 1 1 d .
H26B H 0.9409 0.3119 0.3495 0.098 Uiso 1 1 calc R
C26C C 0.67984(19) 0.54730(7) 0.18237(10) 0.0678(8) Uani 1 1 d .
H26C H 0.6511 0.5355 0.1584 0.081 Uiso 1 1 calc R
C26D C 0.4123(3) 0.39276(10) -0.42321(11) 0.0911(12) Uani 1 1 d .
H26D H 0.3664 0.4026 -0.4241 0.109 Uiso 1 1 calc R
C27A C 0.5321(2) -0.15536(6) 0.09034(9) 0.0625(8) Uani 1 1 d .
C27B C 1.04892(19) 0.24210(7) 0.28780(11) 0.0679(8) Uani 1 1 d .
C27C C 0.80073(17) 0.63192(6) 0.21677(11) 0.0614(8) Uani 1 1 d .
C27D C 0.4822(3) 0.34252(8) -0.48978(11) 0.0773(10) Uani 1 1 d .
O28A O 0.59285(13) -0.16934(5) 0.09121(6) 0.0644(5) Uani 1 1 d .
O28B O 1.04701(12) 0.23367(5) 0.25443(7) 0.0732(6) Uani 1 1 d .
O28C O 0.84841(12) 0.64355(5) 0.24920(7) 0.0661(5) Uani 1 1 d .
O28D O 0.41746(17) 0.33386(6) -0.51577(7) 0.0804(7) Uani 1 1 d .
O29A O 0.46588(14) -0.16259(5) 0.06660(6) 0.0628(5) Uani 1 1 d .
O29B O 1.09249(12) 0.22863(5) 0.31989(7) 0.0689(5) Uani 1 1 d .
O29C O 0.78212(11) 0.64733(5) 0.18433(7) 0.0647(5) Uani 1 1 d .
O29D O 0.54640(15) 0.33400(6) -0.48908(7) 0.0800(6) Uani 1 1 d .
N31A N 0.70903(13) 0.02159(5) 0.30306(7) 0.0581(6) Uani 1 1 d .
N31B N 0.59535(12) 0.34297(5) 0.30875(7) 0.0528(5) Uani 1 1 d .
N31C N 0.50933(15) 0.40101(5) 0.16458(7) 0.0609(6) Uani 1 1 d .
N31D N 0.43162(13) 0.40364(5) -0.24318(6) 0.0510(5) Uani 1 1 d .
N32A N 0.66275(14) 0.05072(5) 0.28787(8) 0.0616(6) Uani 1 1 d .
N32B N 0.55302(13) 0.36013(5) 0.27506(7) 0.0522(5) Uani 1 1 d .
N32C N 0.55641(16) 0.37700(5) 0.19136(8) 0.0662(7) Uani 1 1 d .
N32D N 0.49398(13) 0.42130(5) -0.21705(6) 0.0516(5) Uani 1 1 d .
C33A C 0.70670(18) 0.07672(7) 0.28325(11) 0.0709(9) Uani 1 1 d .
C33B C 0.48584(15) 0.34372(6) 0.26175(8) 0.0537(6) Uani 1 1 d .
C33C C 0.5638(2) 0.34925(7) 0.17023(10) 0.0749(9) Uani 1 1 d .
C33D C 0.51864(15) 0.40078(6) -0.18463(8) 0.0516(6) Uani 1 1 d .
C34A C 0.78127(18) 0.06403(8) 0.29559(11) 0.0709(8) Uani 1 1 d .
C34B C 0.48524(16) 0.31646(6) 0.28778(9) 0.0544(6) Uani 1 1 d .
C34C C 0.5228(2) 0.35567(8) 0.13074(11) 0.0774(10) Uani 1 1 d .
C34D C 0.46996(16) 0.37034(6) -0.19034(8) 0.0540(6) Uani 1 1 d .
C35A C 0.78031(17) 0.02858(7) 0.30793(10) 0.0653(7) Uani 1 1 d .
C35B C 0.55559(16) 0.31654(6) 0.31748(9) 0.0539(6) Uani 1 1 d .
C35C C 0.4877(2) 0.38924(7) 0.12772(10) 0.0702(9) Uani 1 1 d .
C35D C 0.41625(16) 0.37250(6) -0.22807(8) 0.0522(6) Uani 1 1 d .
C36A C 0.6743(2) 0.11404(8) 0.26824(14) 0.0962(13) Uani 1 1 d .
H36A H 0.6630 0.1157 0.2405 0.144 Uiso 1 1 calc R
H36B H 0.7110 0.1329 0.2824 0.144 Uiso 1 1 calc R
H36C H 0.6278 0.1176 0.2721 0.144 Uiso 1 1 calc R
C36B C 0.42290(17) 0.35572(8) 0.22434(9) 0.0645(7) Uani 1 1 d .
H36D H 0.4227 0.3824 0.2226 0.097 Uiso 1 1 calc R
H36E H 0.3745 0.3474 0.2237 0.097 Uiso 1 1 calc R
H36F H 0.4305 0.3451 0.2024 0.097 Uiso 1 1 calc R
C36C C 0.6108(3) 0.31663(8) 0.19032(12) 0.1038(14) Uani 1 1 d .
H36G H 0.6621 0.3196 0.1917 0.156 Uiso 1 1 calc R
H36H H 0.5881 0.2944 0.1757 0.156 Uiso 1 1 calc R
H36I H 0.6129 0.3147 0.2166 0.156 Uiso 1 1 calc R
C36D C 0.58699(17) 0.41098(7) -0.15004(9) 0.0623(7) Uani 1 1 d .
H36J H 0.6297 0.3960 -0.1490 0.093 Uiso 1 1 calc R
H36K H 0.5782 0.4068 -0.1266 0.093 Uiso 1 1 calc R
H36L H 0.5984 0.4369 -0.1516 0.093 Uiso 1 1 calc R
C37A C 0.8427(2) 0.00078(10) 0.32427(14) 0.0944(12) Uani 1 1 d .
H37A H 0.8574 -0.0017 0.3523 0.142 Uiso 1 1 calc R
H37B H 0.8864 0.0088 0.3196 0.142 Uiso 1 1 calc R
H37C H 0.8250 -0.0229 0.3116 0.142 Uiso 1 1 calc R
C37B C 0.59029(18) 0.29332(8) 0.35381(10) 0.0669(8) Uani 1 1 d .
H37D H 0.6392 0.2839 0.3562 0.100 Uiso 1 1 calc R
H37E H 0.5566 0.2728 0.3521 0.100 Uiso 1 1 calc R
H37F H 0.5975 0.3082 0.3766 0.100 Uiso 1 1 calc R
C37C C 0.4375(3) 0.41076(9) 0.09335(11) 0.0932(12) Uani 1 1 d .
H37G H 0.3858 0.4102 0.0916 0.140 Uiso 1 1 calc R
H37H H 0.4385 0.4002 0.0697 0.140 Uiso 1 1 calc R
H37I H 0.4551 0.4361 0.0961 0.140 Uiso 1 1 calc R
C37D C 0.35382(18) 0.34727(7) -0.25101(9) 0.0642(7) Uani 1 1 d .
H37J H 0.3059 0.3607 -0.2611 0.096 Uiso 1 1 calc R
H37K H 0.3513 0.3273 -0.2343 0.096 Uiso 1 1 calc R
H37L H 0.3631 0.3373 -0.2727 0.096 Uiso 1 1 calc R
C41A C 0.84557(19) 0.08452(8) 0.29434(12) 0.0760(9) Uani 1 1 d .
C41B C 0.42000(16) 0.29377(6) 0.28551(9) 0.0541(6) Uani 1 1 d .
C41C C 0.5148(3) 0.33058(8) 0.09808(12) 0.0848(11) Uani 1 1 d .
C41D C 0.47532(16) 0.34178(6) -0.16164(8) 0.0547(6) Uani 1 1 d .
C42A C 0.9134(2) 0.08870(9) 0.32674(13) 0.0877(11) Uani 1 1 d .
H42A H 0.9200 0.0771 0.3504 0.105 Uiso 1 1 calc R
C42B C 0.40277(16) 0.29056(6) 0.31797(9) 0.0565(6) Uani 1 1 d .
H42B H 0.4329 0.3030 0.3413 0.068 Uiso 1 1 calc R
C42C C 0.5775(3) 0.31542(10) 0.09555(12) 0.0964(13) Uani 1 1 d .
H42C H 0.6262 0.3225 0.1137 0.116 Uiso 1 1 calc R
C42D C 0.54283(16) 0.32349(6) -0.14062(9) 0.0578(7) Uani 1 1 d .
H42D H 0.5874 0.3301 -0.1437 0.069 Uiso 1 1 calc R
C43A C 0.9711(2) 0.10941(9) 0.32504(12) 0.0815(10) Uani 1 1 d .
H43A H 1.0161 0.1129 0.3478 0.098 Uiso 1 1 calc R
C43B C 0.34277(15) 0.26955(6) 0.31661(8) 0.0518(6) Uani 1 1 d .
H43B H 0.3329 0.2673 0.3392 0.062 Uiso 1 1 calc R
C43C C 0.5711(3) 0.28965(10) 0.06671(13) 0.1003(14) Uani 1 1 d .
H43C H 0.6150 0.2791 0.0657 0.120 Uiso 1 1 calc R
C43D C 0.54499(17) 0.29550(6) -0.11499(9) 0.0573(7) Uani 1 1 d .
H43D H 0.5912 0.2833 -0.1005 0.069 Uiso 1 1 calc R
C44A C 0.96417(19) 0.12517(8) 0.29028(12) 0.0764(9) Uani 1 1 d .
C44B C 0.29735(15) 0.25193(6) 0.28324(8) 0.0501(6) Uani 1 1 d .
C44C C 0.5007(2) 0.27985(9) 0.03997(11) 0.0810(10) Uani 1 1 d .
C44D C 0.48017(16) 0.28538(6) -0.11061(8) 0.0536(6) Uani 1 1 d .
C45A C 0.8985(2) 0.12072(10) 0.25771(12) 0.0877(11) Uani 1 1 d .
H45A H 0.8935 0.1310 0.2337 0.105 Uiso 1 1 calc R
C45B C 0.31210(16) 0.25513(7) 0.24998(9) 0.0566(6) Uani 1 1 d .
H45B H 0.2807 0.2431 0.2266 0.068 Uiso 1 1 calc R
C45C C 0.4363(3) 0.29569(10) 0.04125(14) 0.1019(13) Uani 1 1 d .
H45C H 0.3874 0.2896 0.0224 0.122 Uiso 1 1 calc R
C45D C 0.41243(17) 0.30395(6) -0.13095(9) 0.0571(7) Uani 1 1 d .
H45D H 0.3681 0.2973 -0.1276 0.069 Uiso 1 1 calc R
C46A C 0.8390(2) 0.10101(11) 0.26005(13) 0.0926(11) Uani 1 1 d .
H46A H 0.7930 0.0988 0.2376 0.111 Uiso 1 1 calc R
C46B C 0.37316(17) 0.27603(7) 0.25150(9) 0.0591(7) Uani 1 1 d .
H46B H 0.3831 0.2782 0.2289 0.071 Uiso 1 1 calc R
C46C C 0.4453(3) 0.32069(10) 0.07082(13) 0.1018(14) Uani 1 1 d .
H46C H 0.4016 0.3312 0.0721 0.122 Uiso 1 1 calc R
C46D C 0.41035(16) 0.33211(6) -0.15602(9) 0.0560(6) Uani 1 1 d .
H46D H 0.3645 0.3450 -0.1695 0.067 Uiso 1 1 calc R
C47A C 1.0269(2) 0.14860(8) 0.28890(12) 0.0719(9) Uani 1 1 d .
C47B C 0.23355(16) 0.22886(6) 0.28268(9) 0.0524(6) Uani 1 1 d .
C47C C 0.4928(3) 0.25146(8) 0.01005(11) 0.0800(10) Uani 1 1 d .
C47D C 0.48107(17) 0.25393(6) -0.08472(8) 0.0548(7) Uani 1 1 d .
O48A O 1.08276(13) 0.15452(6) 0.32052(8) 0.0740(6) Uani 1 1 d .
O48B O 0.23122(10) 0.22291(4) 0.31526(6) 0.0555(4) Uani 1 1 d .
O48C O 0.55360(15) 0.24022(6) 0.00845(7) 0.0812(7) Uani 1 1 d .
O48D O 0.41871(12) 0.24507(5) -0.08420(6) 0.0619(5) Uani 1 1 d .
O49A O 1.01854(12) 0.16079(6) 0.25605(8) 0.0776(6) Uani 1 1 d .
O49B O 0.18595(11) 0.21714(4) 0.25018(6) 0.0563(4) Uani 1 1 d .
O49C O 0.42705(16) 0.24032(6) -0.01058(7) 0.0830(7) Uani 1 1 d .
O49D O 0.54324(11) 0.23855(4) -0.06615(6) 0.0575(5) Uani 1 1 d .
O50 O 0.28861(16) 0.20651(8) -0.07271(10) 0.1047(9) Uani 1 1 d .
H50 H 0.2671 0.2033 -0.0544 0.126 Uiso 1 1 calc R
C51 C 0.2425(6) 0.2118(3) -0.1098(3) 0.230(4) Uiso 1 1 d D
H51A H 0.2724 0.2265 -0.1205 0.276 Uiso 1 1 calc R
H51B H 0.2028 0.2283 -0.1091 0.276 Uiso 1 1 calc R
C52 C 0.1974(5) 0.1823(2) -0.1440(3) 0.222(4) Uiso 1 1 d D
H52A H 0.2258 0.1780 -0.1598 0.333 Uiso 1 1 calc R
H52B H 0.1473 0.1920 -0.1604 0.333 Uiso 1 1 calc R
H52C H 0.1918 0.1593 -0.1322 0.333 Uiso 1 1 calc R
O53 O 0.67381(16) 0.19676(7) -0.00710(8) 0.0934(7) Uani 1 1 d D
H53 H 0.7035 0.1875 0.0181 0.112 Uiso 1 1 calc R
C54 C 0.7033(7) 0.2063(3) -0.0282(3) 0.269(5) Uiso 1 1 d D
H54A H 0.6716 0.2272 -0.0424 0.323 Uiso 1 1 calc R
H54B H 0.6903 0.1863 -0.0475 0.323 Uiso 1 1 calc R
C55 C 0.7835(12) 0.2178(5) -0.0237(6) 0.476(12) Uiso 1 1 d .
H55A H 0.7867 0.2445 -0.0240 0.713 Uiso 1 1 calc R
H55B H 0.7933 0.2077 -0.0452 0.713 Uiso 1 1 calc R
H55C H 0.8211 0.2084 0.0010 0.713 Uiso 1 1 calc R
O60 O 1.04435(17) 0.18946(8) 0.18543(8) 0.1014(8) Uani 1 1 d .
O61 O 1.2187(2) 0.18743(8) 0.38507(9) 0.1159(10) Uani 1 1 d .

loop_
_atom_site_aniso_label
_atom_site_aniso_U_11
_atom_site_aniso_U_22
_atom_site_aniso_U_33
_atom_site_aniso_U_23
_atom_site_aniso_U_13
_atom_site_aniso_U_12
Cu1 0.05431(18) 0.03630(15) 0.0898(2) 0.00000(14) 0.04752(18) 0.00158(12)
C1A 0.0724(17) 0.0407(12) 0.0734(18) -0.0051(11) 0.0455(15) -0.0163(12)
C1B 0.0579(16) 0.0526(14) 0.089(2) -0.0069(13) 0.0520(16) -0.0014(12)
C1C 0.0773(18) 0.0317(11) 0.0852(19) -0.0151(11) 0.0540(16) -0.0088(11)
C1D 0.0830(19) 0.0477(14) 0.0683(17) 0.0047(12) 0.0553(16) 0.0061(13)
Cu2 0.05788(19) 0.03370(15) 0.0878(2) 0.00236(13) 0.05003(18) 0.00111(12)
Cu3 0.0963(3) 0.03503(15) 0.0711(2) -0.00600(13) 0.0618(2) -0.00817(15)
Cu4 0.0947(3) 0.03422(15) 0.0616(2) -0.00101(13) 0.05417(19) -0.00160(14)
Cu5 0.0744(2) 0.03274(14) 0.0736(2) 0.00694(13) 0.05260(18) 0.00552(13)
Cu6 0.0696(2) 0.02966(14) 0.0901(2) -0.00229(13) 0.05766(19) -0.00180(12)
N11A 0.0721(14) 0.0314(9) 0.0668(14) -0.0056(9) 0.0452(12) -0.0092(9)
N11B 0.0609(13) 0.0431(11) 0.0987(18) -0.0006(11) 0.0560(14) 0.0040(9)
N11C 0.0679(14) 0.0263(9) 0.0821(16) -0.0086(9) 0.0497(13) -0.0043(9)
N11D 0.0897(17) 0.0461(11) 0.0665(14) -0.0044(10) 0.0546(14) -0.0005(11)
N12A 0.0750(14) 0.0328(9) 0.0644(13) -0.0030(9) 0.0486(12) -0.0054(9)
N12B 0.0742(15) 0.0459(12) 0.108(2) 0.0121(12) 0.0679(15) 0.0117(10)
N12C 0.0696(14) 0.0282(9) 0.0859(16) -0.0041(10) 0.0538(13) -0.0040(9)
N12D 0.0932(17) 0.0448(11) 0.0757(15) -0.0047(10) 0.0653(14) 0.0031(11)
C13A 0.0735(17) 0.0323(11) 0.0672(16) -0.0071(10) 0.0484(15) -0.0074(11)
C13B 0.078(2) 0.0535(16) 0.126(3) 0.0139(16) 0.078(2) 0.0144(14)
C13C 0.0676(17) 0.0326(11) 0.0840(19) -0.0055(11) 0.0502(16) -0.0023(11)
C13D 0.103(2) 0.0544(15) 0.078(2) -0.0052(14) 0.0677(19) 0.0017(15)
C14A 0.0786(18) 0.0295(11) 0.0752(18) -0.0069(11) 0.0548(16) -0.0090(11)
C14B 0.0735(19) 0.0492(15) 0.116(3) 0.0023(15) 0.068(2) 0.0091(13)
C14C 0.0748(18) 0.0279(11) 0.094(2) -0.0069(12) 0.0590(17) -0.0043(11)
C14D 0.113(3) 0.0553(16) 0.0734(19) -0.0091(14) 0.067(2) 0.0027(16)
C15A 0.084(2) 0.0299(11) 0.083(2) -0.0077(11) 0.0573(18) -0.0070(11)
C15B 0.0695(18) 0.0418(13) 0.113(3) 0.0000(14) 0.0609(18) 0.0076(12)
C15C 0.0778(18) 0.0276(11) 0.090(2) -0.0060(11) 0.0602(17) -0.0008(11)
C15D 0.105(2) 0.0561(16) 0.0686(19) -0.0057(14) 0.0545(19) -0.0026(16)
C16A 0.081(2) 0.0467(14) 0.0780(19) -0.0117(13) 0.0486(17) -0.0012(13)
C16B 0.110(3) 0.097(3) 0.158(4) 0.048(3) 0.111(3) 0.040(2)
C16C 0.081(2) 0.0397(14) 0.114(3) 0.0030(15) 0.054(2) -0.0061(13)
C16D 0.122(3) 0.098(3) 0.110(3) -0.026(2) 0.093(3) -0.022(2)
C17A 0.083(2) 0.0463(15) 0.101(2) -0.0115(15) 0.0500(19) -0.0018(14)
C17B 0.097(3) 0.095(3) 0.135(3) 0.046(2) 0.080(3) 0.042(2)
C17C 0.091(2) 0.0360(13) 0.091(2) 0.0016(13) 0.0484(19) 0.0030(13)
C17D 0.128(3) 0.100(3) 0.078(2) -0.022(2) 0.061(2) -0.023(2)
C21A 0.089(2) 0.0314(11) 0.0743(18) -0.0081(11) 0.0568(16) -0.0089(12)
C21B 0.078(2) 0.0555(16) 0.122(3) 0.0058(17) 0.071(2) 0.0168(15)
C21C 0.0796(18) 0.0283(11) 0.097(2) -0.0078(12) 0.0618(17) -0.0071(11)
C21D 0.127(3) 0.0644(18) 0.078(2) -0.0107(15) 0.074(2) 0.0014(18)
C22A 0.0806(19) 0.0357(12) 0.0744(18) -0.0068(11) 0.0529(16) -0.0106(12)
C22B 0.103(3) 0.095(3) 0.121(3) 0.019(2) 0.073(3) 0.049(2)
C22C 0.0751(18) 0.0325(12) 0.098(2) -0.0016(12) 0.0592(17) 0.0006(11)
C22D 0.131(3) 0.102(3) 0.086(2) -0.030(2) 0.075(3) -0.003(2)
C23A 0.0834(19) 0.0345(12) 0.0688(17) -0.0053(11) 0.0478(16) -0.0097(12)
C23B 0.112(3) 0.097(3) 0.117(3) 0.021(2) 0.085(3) 0.049(2)
C23C 0.0674(17) 0.0375(12) 0.100(2) -0.0080(13) 0.0534(17) -0.0023(11)
C23D 0.132(3) 0.088(2) 0.088(3) -0.026(2) 0.076(3) 0.000(2)
C24A 0.099(2) 0.0293(11) 0.0739(18) -0.0026(11) 0.0606(17) -0.0049(12)
C24B 0.081(2) 0.0524(16) 0.119(3) 0.0091(16) 0.071(2) 0.0154(14)
C24C 0.0674(17) 0.0281(11) 0.107(2) -0.0046(13) 0.0598(17) -0.0046(11)
C24D 0.130(3) 0.0579(17) 0.083(2) -0.0062(16) 0.074(2) 0.0028(18)
C25A 0.094(2) 0.0441(14) 0.090(2) -0.0143(13) 0.0646(19) -0.0083(14)
C25B 0.072(2) 0.0719(19) 0.102(3) -0.0048(17) 0.0515(19) 0.0160(15)
C25C 0.095(2) 0.0353(13) 0.105(2) -0.0010(14) 0.069(2) -0.0050(13)
C25D 0.131(3) 0.075(2) 0.079(2) -0.0096(17) 0.066(2) 0.011(2)
C26A 0.087(2) 0.0500(15) 0.091(2) -0.0193(14) 0.0611(19) -0.0125(14)
C26B 0.089(2) 0.0697(19) 0.110(3) -0.0076(18) 0.064(2) 0.0166(17)
C26C 0.091(2) 0.0426(14) 0.091(2) -0.0104(13) 0.0590(19) -0.0163(14)
C26D 0.140(4) 0.081(2) 0.080(2) -0.0097(18) 0.072(3) 0.015(2)
C27A 0.111(3) 0.0284(11) 0.0751(19) -0.0007(11) 0.066(2) -0.0088(14)
C27B 0.0731(19) 0.0444(14) 0.112(3) 0.0037(15) 0.064(2) 0.0014(13)
C27C 0.0651(17) 0.0301(12) 0.111(3) -0.0045(14) 0.0587(19) 0.0015(11)
C27D 0.134(3) 0.0454(15) 0.083(2) 0.0031(15) 0.076(2) 0.0063(18)
O28A 0.1003(15) 0.0404(9) 0.0773(13) -0.0078(8) 0.0615(12) -0.0025(9)
O28B 0.0856(15) 0.0580(11) 0.1015(16) 0.0128(11) 0.0643(13) 0.0238(10)
O28C 0.0745(13) 0.0372(9) 0.1058(17) -0.0023(10) 0.0565(13) -0.0055(9)
O28D 0.123(2) 0.0615(13) 0.0822(16) -0.0064(11) 0.0674(16) 0.0161(13)
O29A 0.0992(16) 0.0370(9) 0.0742(13) -0.0053(8) 0.0579(13) -0.0028(9)
O29B 0.0729(13) 0.0565(11) 0.0982(16) -0.0006(11) 0.0563(13) 0.0101(10)
O29C 0.0655(12) 0.0358(9) 0.1087(17) 0.0021(10) 0.0518(12) -0.0049(8)
O29D 0.1211(19) 0.0665(13) 0.0827(15) -0.0148(11) 0.0727(15) -0.0047(12)
N31A 0.0699(14) 0.0372(10) 0.0865(16) -0.0073(10) 0.0514(13) -0.0117(10)
N31B 0.0623(13) 0.0383(10) 0.0763(15) -0.0054(10) 0.0473(12) -0.0082(9)
N31C 0.0914(17) 0.0337(10) 0.0789(16) -0.0136(10) 0.0564(14) -0.0093(11)
N31D 0.0675(14) 0.0391(10) 0.0613(13) 0.0046(9) 0.0417(12) 0.0043(9)
N32A 0.0725(15) 0.0346(10) 0.0997(18) -0.0081(10) 0.0577(14) -0.0132(10)
N32B 0.0656(13) 0.0381(10) 0.0722(14) -0.0042(10) 0.0480(12) -0.0068(9)
N32C 0.108(2) 0.0283(10) 0.0888(17) -0.0073(10) 0.0678(16) -0.0005(11)
N32D 0.0691(14) 0.0361(10) 0.0661(14) 0.0051(9) 0.0443(12) 0.0042(9)
C33A 0.077(2) 0.0385(13) 0.122(3) -0.0099(14) 0.066(2) -0.0161(13)
C33B 0.0655(16) 0.0360(11) 0.0801(19) -0.0041(11) 0.0507(15) -0.0058(11)
C33C 0.127(3) 0.0356(13) 0.093(2) -0.0146(13) 0.076(2) -0.0021(15)
C33D 0.0690(17) 0.0333(11) 0.0704(17) 0.0060(11) 0.0466(15) 0.0041(11)
C34A 0.0763(19) 0.0467(14) 0.113(3) -0.0111(15) 0.0623(19) -0.0147(13)
C34B 0.0691(18) 0.0327(11) 0.0810(19) -0.0055(11) 0.0506(16) -0.0062(11)
C34C 0.122(3) 0.0467(15) 0.095(2) -0.0250(15) 0.076(2) -0.0159(16)
C34D 0.0731(17) 0.0350(11) 0.0715(18) 0.0068(11) 0.0474(15) 0.0033(11)
C35A 0.0669(18) 0.0475(14) 0.094(2) -0.0083(14) 0.0451(17) -0.0086(13)
C35B 0.0628(17) 0.0377(12) 0.0811(19) -0.0008(11) 0.0497(16) -0.0017(11)
C35C 0.108(2) 0.0423(14) 0.084(2) -0.0178(14) 0.063(2) -0.0174(15)
C35D 0.0696(16) 0.0338(11) 0.0732(18) 0.0030(11) 0.0495(15) 0.0037(11)
C36A 0.093(2) 0.0414(15) 0.185(4) 0.0059(19) 0.088(3) -0.0080(15)
C36B 0.0713(18) 0.0514(15) 0.084(2) 0.0025(14) 0.0454(17) -0.0116(13)
C36C 0.186(5) 0.0378(15) 0.113(3) -0.0072(16) 0.088(3) 0.020(2)
C36D 0.0752(19) 0.0452(13) 0.0745(19) 0.0116(12) 0.0388(16) -0.0029(13)
C37A 0.070(2) 0.073(2) 0.148(4) 0.002(2) 0.053(2) -0.0036(17)
C37B 0.079(2) 0.0530(15) 0.087(2) 0.0079(14) 0.0519(18) 0.0009(14)
C37C 0.144(4) 0.0602(19) 0.084(2) -0.0195(17) 0.056(3) -0.009(2)
C37D 0.085(2) 0.0412(13) 0.081(2) -0.0021(12) 0.0493(17) -0.0058(13)
C41A 0.074(2) 0.0583(17) 0.119(3) -0.0094(17) 0.063(2) -0.0158(15)
C41B 0.0660(16) 0.0323(11) 0.0819(19) -0.0031(11) 0.0486(15) -0.0073(11)
C41C 0.134(3) 0.0491(16) 0.104(3) -0.0274(17) 0.081(3) -0.0142(18)
C41D 0.0750(17) 0.0288(11) 0.0785(18) 0.0070(11) 0.0501(15) 0.0027(11)
C42A 0.093(3) 0.066(2) 0.126(3) 0.0066(19) 0.066(3) -0.0186(18)
C42B 0.0708(17) 0.0392(12) 0.0755(18) -0.0074(11) 0.0461(15) -0.0096(11)
C42C 0.139(3) 0.071(2) 0.109(3) -0.042(2) 0.082(3) -0.016(2)
C42D 0.0710(17) 0.0379(12) 0.0806(19) 0.0102(12) 0.0474(16) 0.0001(11)
C43A 0.072(2) 0.0673(19) 0.121(3) 0.0065(19) 0.056(2) -0.0098(15)
C43B 0.0673(16) 0.0357(11) 0.0704(17) -0.0019(11) 0.0464(14) -0.0052(11)
C43C 0.152(4) 0.072(2) 0.121(3) -0.033(2) 0.100(3) -0.015(2)
C43D 0.0704(17) 0.0356(12) 0.0788(19) 0.0079(11) 0.0438(15) 0.0038(11)
C44A 0.070(2) 0.0535(16) 0.126(3) -0.0053(17) 0.062(2) -0.0083(14)
C44B 0.0617(15) 0.0275(10) 0.0782(18) 0.0026(10) 0.0459(14) 0.0008(10)
C44C 0.120(3) 0.0554(17) 0.090(2) -0.0253(16) 0.066(2) -0.0224(18)
C44D 0.0741(17) 0.0312(11) 0.0720(17) -0.0001(11) 0.0468(15) -0.0028(11)
C45A 0.086(3) 0.086(2) 0.111(3) -0.007(2) 0.061(2) -0.0284(19)
C45B 0.0712(17) 0.0414(12) 0.0708(17) -0.0081(11) 0.0430(15) -0.0121(12)
C45C 0.136(4) 0.076(2) 0.121(3) -0.043(2) 0.081(3) -0.013(2)
C45D 0.0742(18) 0.0363(12) 0.0775(18) 0.0031(11) 0.0481(16) -0.0044(11)
C46A 0.085(2) 0.093(2) 0.121(3) -0.005(2) 0.064(2) -0.031(2)
C46B 0.0778(18) 0.0450(13) 0.0740(18) -0.0075(12) 0.0509(16) -0.0138(12)
C46C 0.133(4) 0.071(2) 0.132(4) -0.048(2) 0.085(3) -0.019(2)
C46D 0.0662(16) 0.0379(12) 0.0775(18) 0.0068(11) 0.0432(15) 0.0006(11)
C47A 0.078(2) 0.0467(15) 0.117(3) 0.0021(16) 0.066(2) 0.0002(14)
C47B 0.0626(16) 0.0290(11) 0.0819(19) 0.0023(11) 0.0459(16) 0.0067(10)
C47C 0.132(3) 0.0516(16) 0.092(2) -0.0148(16) 0.082(3) -0.0140(19)
C47D 0.086(2) 0.0269(11) 0.0697(17) -0.0036(10) 0.0502(16) -0.0014(12)
O48A 0.0703(14) 0.0607(12) 0.1082(18) 0.0041(12) 0.0541(14) -0.0118(10)
O48B 0.0624(11) 0.0408(9) 0.0772(12) 0.0008(8) 0.0426(10) -0.0024(8)
O48C 0.1167(19) 0.0629(12) 0.0887(16) -0.0229(11) 0.0672(15) -0.0103(12)
O48D 0.0818(13) 0.0412(9) 0.0820(13) 0.0091(8) 0.0531(11) -0.0009(9)
O49A 0.0734(14) 0.0655(13) 0.1149(19) -0.0021(12) 0.0598(14) -0.0107(10)
O49B 0.0659(11) 0.0406(9) 0.0775(13) -0.0014(8) 0.0445(11) -0.0057(8)
O49C 0.123(2) 0.0615(12) 0.0971(17) -0.0286(12) 0.0785(16) -0.0165(13)
O49D 0.0793(13) 0.0371(8) 0.0728(12) 0.0082(8) 0.0483(11) 0.0055(8)
O50 0.0953(19) 0.120(2) 0.126(2) -0.0079(18) 0.0733(19) -0.0111(16)
O53 0.0986(19) 0.1054(19) 0.0919(18) 0.0130(14) 0.0549(15) 0.0120(14)
O60 0.114(2) 0.110(2) 0.0869(18) -0.0112(15) 0.0474(16) -0.0156(16)
O61 0.160(3) 0.103(2) 0.096(2) 0.0077(16) 0.064(2) -0.0071(19)

loop_
_atom_type_symbol
_atom_type_description
_atom_type_scat_dispersion_real
_atom_type_scat_dispersion_imag
_atom_type_scat_source
C C 0.0033 0.0016 'International Tables Vol C Tables 4.2.6.8 and 6.1.1.4'
H H 0.0000 0.0000 'International Tables Vol C Tables 4.2.6.8 and 6.1.1.4'
Cu Cu 0.3201 1.2651 'International Tables Vol C Tables 4.2.6.8 and 6.1.1.4'
N N 0.0061 0.0033 'International Tables Vol C Tables 4.2.6.8 and 6.1.1.4'
O O 0.0106 0.0060 'International Tables Vol C Tables 4.2.6.8 and 6.1.1.4'

loop_
_geom_angle_atom_site_label_1
_geom_angle_atom_site_label_2
_geom_angle_atom_site_label_3
_geom_angle
_geom_angle_site_symmetry_1
_geom_angle_site_symmetry_3
O28C Cu1 O28B 168.52(10) 2_745 .
O28C Cu1 O49B 89.68(8) 2_745 1_655
O28B Cu1 O49B 91.96(8) . 1_655
O28C Cu1 O49A 88.37(8) 2_745 .
O28B Cu1 O49A 87.62(9) . .
O49B Cu1 O49A 167.76(10) 1_655 .
O28C Cu1 O60 94.75(11) 2_745 .
O28B Cu1 O60 96.45(11) . .
O49B Cu1 O60 94.39(10) 1_655 .
O49A Cu1 O60 97.81(11) . .
O28C Cu1 Cu2 84.81(7) 2_745 .
O28B Cu1 Cu2 84.00(7) . .
O49B Cu1 Cu2 85.35(6) 1_655 .
O49A Cu1 Cu2 82.44(8) . .
O60 Cu1 Cu2 179.49(9) . .
N11A C1A N31A 110.6(2) . .
N11A C1A H1A1 109.5 . .
N31A C1A H1A1 109.5 . .
N11A C1A H1A2 109.5 . .
N31A C1A H1A2 109.5 . .
H1A1 C1A H1A2 108.1 . .
N31B C1B N11B 111.7(2) . .
N31B C1B H1B1 109.3 . .
N11B C1B H1B1 109.3 . .
N31B C1B H1B2 109.3 . .
N11B C1B H1B2 109.3 . .
H1B1 C1B H1B2 107.9 . .
N11C C1C N31C 110.9(2) . .
N11C C1C H1C1 109.5 . .
N31C C1C H1C1 109.5 . .
N11C C1C H1C2 109.5 . .
N31C C1C H1C2 109.5 . .
H1C1 C1C H1C2 108.0 . .
N31D C1D N11D 112.1(2) . .
N31D C1D H1D1 109.2 . .
N11D C1D H1D1 109.2 . .
N31D C1D H1D2 109.2 . .
N11D C1D H1D2 109.2 . .
H1D1 C1D H1D2 107.9 . .
O48B Cu2 O48A 168.83(10) 1_655 .
O48B Cu2 O29C 90.73(7) 1_655 2_745
O48A Cu2 O29C 88.13(8) . 2_745
O48B Cu2 O29B 90.73(8) 1_655 .
O48A Cu2 O29B 88.17(9) . .
O29C Cu2 O29B 168.22(10) 2_745 .
O48B Cu2 O61 96.09(11) 1_655 .
O48A Cu2 O61 95.08(12) . .
O29C Cu2 O61 94.33(11) 2_745 .
O29B Cu2 O61 97.13(11) . .
O48B Cu2 Cu1 83.00(6) 1_655 .
O48A Cu2 Cu1 85.83(8) . .
O29C Cu2 Cu1 83.76(7) 2_745 .
O29B Cu2 Cu1 84.81(7) . .
O61 Cu2 Cu1 177.87(10) . .
O28D Cu3 O48D 168.29(11) 4_566 .
O28D Cu3 O28A 90.59(9) 4_566 3_655
O48D Cu3 O28A 90.88(8) . 3_655
O28D Cu3 O49C 88.22(10) 4_566 .
O48D Cu3 O49C 88.19(9) . .
O28A Cu3 O49C 169.41(11) 3_655 .
O28D Cu3 O50 92.94(12) 4_566 .
O48D Cu3 O50 98.52(11) . .
O28A Cu3 O50 94.91(10) 3_655 .
O49C Cu3 O50 95.66(12) . .
O28D Cu3 Cu4 85.00(9) 4_566 .
O48D Cu3 Cu4 83.58(6) . .
O28A Cu3 Cu4 84.40(7) 3_655 .
O49C Cu3 Cu4 85.02(8) . .
O50 Cu3 Cu4 177.81(9) . .
O49D Cu4 O29A 90.05(8) . 3_655
O49D Cu4 O48C 88.26(9) . .
O29A Cu4 O48C 168.51(10) 3_655 .
O49D Cu4 O29D 168.71(9) . 4_566
O29A Cu4 O29D 92.20(8) 3_655 4_566
O48C Cu4 O29D 87.33(9) . 4_566
O49D Cu4 O53 95.08(9) . .
O29A Cu4 O53 94.12(10) 3_655 .
O48C Cu4 O53 97.35(11) . .
O29D Cu4 O53 95.79(11) 4_566 .
O49D Cu4 Cu3 84.69(6) . .
O29A Cu4 Cu3 84.65(7) 3_655 .
O48C Cu4 Cu3 83.88(8) . .
O29D Cu4 Cu3 84.51(8) 4_566 .
O53 Cu4 Cu3 178.75(8) . .
N32D Cu5 N12A 140.12(8) . 4_565
N32D Cu5 N32A 111.68(9) . 4_565
N12A Cu5 N32A 94.22(9) 4_565 4_565
N32D Cu5 N12D 93.97(9) . .
N12A Cu5 N12D 105.10(9) 4_565 .
N32A Cu5 N12D 110.42(9) 4_565 .
N12C Cu6 N32B 137.97(8) . .
N12C Cu6 N32C 90.89(9) . .
N32B Cu6 N32C 104.47(9) . .
N12C Cu6 N12B 114.38(9) . .
N32B Cu6 N12B 95.02(9) . .
N32C Cu6 N12B 113.79(10) . .
C15A N11A N12A 111.7(2) . .
C15A N11A C1A 129.6(3) . .
N12A N11A C1A 118.36(19) . .
C15B N11B N12B 112.0(2) . .
C15B N11B C1B 129.6(3) . .
N12B N11B C1B 118.2(2) . .
C15C N11C N12C 112.3(2) . .
C15C N11C C1C 129.4(3) . .
N12C N11C C1C 118.3(2) . .
C15D N11D N12D 112.8(2) . .
C15D N11D C1D 128.6(3) . .
N12D N11D C1D 118.0(2) . .
C13A N12A N11A 105.87(19) . .
C13A N12A Cu5 126.31(18) . 4_566
N11A N12A Cu5 116.72(15) . 4_566
C13B N12B N11B 105.3(2) . .
C13B N12B Cu6 132.7(2) . .
N11B N12B Cu6 116.24(15) . .
C13C N12C N11C 106.0(2) . .
C13C N12C Cu6 131.7(2) . .
N11C N12C Cu6 118.72(15) . .
C13D N12D N11D 104.5(2) . .
C13D N12D Cu5 137.4(2) . .
N11D N12D Cu5 117.58(15) . .
N12A C13A C14A 109.9(3) . .
N12A C13A C16A 120.5(2) . .
C14A C13A C16A 129.6(2) . .
N12B C13B C14B 111.3(3) . .
N12B C13B C16B 119.5(3) . .
C14B C13B C16B 129.2(2) . .
N12C C13C C14C 109.7(3) . .
N12C C13C C16C 120.1(2) . .
C14C C13C C16C 130.2(2) . .
N12D C13D C14D 111.2(3) . .
N12D C13D C16D 118.2(3) . .
C14D C13D C16D 130.5(3) . .
C15A C14A C13A 105.5(2) . .
C15A C14A C21A 127.0(2) . .
C13A C14A C21A 127.5(3) . .
C15B C14B C13B 105.1(2) . .
C15B C14B C21B 125.9(3) . .
C13B C14B C21B 129.0(3) . .
C15C C14C C13C 105.9(2) . .
C15C C14C C21C 125.8(3) . .
C13C C14C C21C 128.3(3) . .
C15D C14D C13D 105.9(2) . .
C15D C14D C21D 126.0(3) . .
C13D C14D C21D 128.0(3) . .
N11A C15A C14A 107.0(2) . .
N11A C15A C17A 120.8(3) . .
C14A C15A C17A 132.1(2) . .
N11B C15B C14B 106.4(3) . .
N11B C15B C17B 121.9(3) . .
C14B C15B C17B 131.6(3) . .
N11C C15C C14C 106.1(3) . .
N11C C15C C17C 122.2(3) . .
C14C C15C C17C 131.6(2) . .
N11D C15D C14D 105.5(3) . .
N11D C15D C17D 122.9(3) . .
C14D C15D C17D 131.5(3) . .
C13A C16A H16A 109.5 . .
C13A C16A H16B 109.5 . .
H16A C16A H16B 109.5 . .
C13A C16A H16C 109.5 . .
H16A C16A H16C 109.5 . .
H16B C16A H16C 109.5 . .
C13B C16B H16D 109.5 . .
C13B C16B H16E 109.5 . .
H16D C16B H16E 109.5 . .
C13B C16B H16F 109.5 . .
H16D C16B H16F 109.5 . .
H16E C16B H16F 109.5 . .
C13C C16C H16G 109.5 . .
C13C C16C H16H 109.5 . .
H16G C16C H16H 109.5 . .
C13C C16C H16I 109.5 . .
H16G C16C H16I 109.5 . .
H16H C16C H16I 109.5 . .
C13D C16D H16J 109.5 . .
C13D C16D H16K 109.5 . .
H16J C16D H16K 109.5 . .
C13D C16D H16L 109.5 . .
H16J C16D H16L 109.5 . .
H16K C16D H16L 109.5 . .
C15A C17A H17A 109.5 . .
C15A C17A H17B 109.5 . .
H17A C17A H17B 109.5 . .
C15A C17A H17C 109.5 . .
H17A C17A H17C 109.5 . .
H17B C17A H17C 109.5 . .
C15B C17B H17D 109.5 . .
C15B C17B H17E 109.5 . .
H17D C17B H17E 109.5 . .
C15B C17B H17F 109.5 . .
H17D C17B H17F 109.5 . .
H17E C17B H17F 109.5 . .
C15C C17C H17G 109.5 . .
C15C C17C H17H 109.5 . .
H17G C17C H17H 109.5 . .
C15C C17C H17I 109.5 . .
H17G C17C H17I 109.5 . .
H17H C17C H17I 109.5 . .
C15D C17D H17J 109.5 . .
C15D C17D H17K 109.5 . .
H17J C17D H17K 109.5 . .
C15D C17D H17L 109.5 . .
H17J C17D H17L 109.5 . .
H17K C17D H17L 109.5 . .
C22A C21A C26A 117.7(2) . .
C22A C21A C14A 122.1(2) . .
C26A C21A C14A 120.2(3) . .
C26B C21B C22B 117.5(3) . .
C26B C21B C14B 121.6(3) . .
C22B C21B C14B 120.9(4) . .
C22C C21C C26C 118.5(2) . .
C22C C21C C14C 121.2(3) . .
C26C C21C C14C 120.3(3) . .
C22D C21D C26D 118.2(3) . .
C22D C21D C14D 121.0(4) . .
C26D C21D C14D 120.7(3) . .
C23A C22A C21A 121.3(3) . .
C23A C22A H22A 119.3 . .
C21A C22A H22A 119.3 . .
C23B C22B C21B 121.1(4) . .
C23B C22B H22B 119.5 . .
C21B C22B H22B 119.5 . .
C23C C22C C21C 120.5(3) . .
C23C C22C H22C 119.8 . .
C21C C22C H22C 119.8 . .
C21D C22D C23D 121.1(4) . .
C21D C22D H22D 119.4 . .
C23D C22D H22D 119.4 . .
C22A C23A C24A 120.1(3) . .
C22A C23A H23A 120.0 . .
C24A C23A H23A 120.0 . .
C22B C23B C24B 119.7(4) . .
C22B C23B H23B 120.1 . .
C24B C23B H23B 120.1 . .
C22C C23C C24C 120.1(3) . .
C22C C23C H23C 119.9 . .
C24C C23C H23C 119.9 . .
C24D C23D C22D 120.0(4) . .
C24D C23D H23D 120.0 . .
C22D C23D H23D 120.0 . .
C23A C24A C25A 119.6(2) . .
C23A C24A C27A 120.7(3) . .
C25A C24A C27A 119.7(3) . .
C25B C24B C23B 119.1(3) . .
C25B C24B C27B 120.6(3) . .
C23B C24B C27B 120.1(3) . .
C25C C24C C23C 119.6(2) . .
C25C C24C C27C 120.3(3) . .
C23C C24C C27C 120.1(3) . .
C23D C24D C25D 119.2(3) . .
C23D C24D C27D 120.2(3) . .
C25D C24D C27D 120.3(4) . .
C26A C25A C24A 119.6(3) . .
C26A C25A H25A 120.2 . .
C24A C25A H25A 120.2 . .
C26B C25B C24B 120.2(4) . .
C26B C25B H25B 119.9 . .
C24B C25B H25B 119.9 . .
C24C C25C C26C 121.3(3) . .
C24C C25C H25C 119.3 . .
C26C C25C H25C 119.3 . .
C26D C25D C24D 120.0(4) . .
C26D C25D H25D 120.0 . .
C24D C25D H25D 120.0 . .
C25A C26A C21A 121.7(3) . .
C25A C26A H26A 119.2 . .
C21A C26A H26A 119.2 . .
C25B C26B C21B 122.1(3) . .
C25B C26B H26B 119.0 . .
C21B C26B H26B 119.0 . .
C25C C26C C21C 119.9(3) . .
C25C C26C H26C 120.1 . .
C21C C26C H26C 120.1 . .
C25D C26D C21D 121.4(4) . .
C25D C26D H26D 119.3 . .
C21D C26D H26D 119.3 . .
O29A C27A O28A 126.8(2) . .
O29A C27A C24A 117.5(3) . .
O28A C27A C24A 115.6(3) . .
O29B C27B O28B 126.0(3) . .
O29B C27B C24B 116.2(3) . .
O28B C27B C24B 117.7(3) . .
O29C C27C O28C 126.4(2) . .
O29C C27C C24C 116.5(3) . .
O28C C27C C24C 117.1(3) . .
O29D C27D O28D 127.0(3) . .
O29D C27D C24D 117.1(4) . .
O28D C27D C24D 115.9(3) . .
C27A O28A Cu3 122.2(2) . 3_655
C27B O28B Cu1 121.3(2) . .
C27C O28C Cu1 121.16(19) . 2_755
C27D O28D Cu3 120.9(2) . 4_565
C27A O29A Cu4 121.56(17) . 3_655
C27B O29B Cu2 122.02(19) . .
C27C O29C Cu2 122.5(2) . 2_755
C27D O29D Cu4 121.0(2) . 4_565
C35A N31A N32A 112.0(2) . .
C35A N31A C1A 130.4(2) . .
N32A N31A C1A 117.6(2) . .
N32B N31B C35B 111.8(2) . .
N32B N31B C1B 118.3(2) . .
C35B N31B C1B 129.7(3) . .
C35C N31C N32C 112.9(2) . .
C35C N31C C1C 130.1(3) . .
N32C N31C C1C 117.0(2) . .
C35D N31D N32D 112.0(2) . .
C35D N31D C1D 129.3(2) . .
N32D N31D C1D 118.8(2) . .
C33A N32A N31A 105.4(2) . .
C33A N32A Cu5 131.4(2) . 4_566
N31A N32A Cu5 119.86(15) . 4_566
C33B N32B N31B 105.6(2) . .
C33B N32B Cu6 132.75(19) . .
N31B N32B Cu6 119.18(16) . .
C33C N32C N31C 104.5(3) . .
C33C N32C Cu6 136.1(2) . .
N31C N32C Cu6 119.03(15) . .
C33D N32D N31D 105.78(19) . .
C33D N32D Cu5 131.62(19) . .
N31D N32D Cu5 118.04(15) . .
N32A C33A C34A 110.4(3) . .
N32A C33A C36A 120.1(3) . .
C34A C33A C36A 129.5(2) . .
N32B C33B C34B 110.1(3) . .
N32B C33B C36B 121.0(2) . .
C34B C33B C36B 128.9(2) . .
N32C C33C C34C 110.9(3) . .
N32C C33C C36C 119.6(3) . .
C34C C33C C36C 129.5(3) . .
N32D C33D C34D 109.5(3) . .
N32D C33D C36D 121.3(2) . .
C34D C33D C36D 129.3(2) . .
C35A C34A C33A 105.5(2) . .
C35A C34A C41A 128.1(3) . .
C33A C34A C41A 126.4(3) . .
C35B C34B C33B 106.3(2) . .
C35B C34B C41B 126.1(2) . .
C33B C34B C41B 127.4(3) . .
C35C C34C C33C 106.5(3) . .
C35C C34C C41C 126.5(4) . .
C33C C34C C41C 126.9(3) . .
C35D C34D C33D 106.6(2) . .
C35D C34D C41D 126.4(2) . .
C33D C34D C41D 127.0(3) . .
N31A C35A C34A 106.7(3) . .
N31A C35A C37A 122.6(3) . .
C34A C35A C37A 130.7(3) . .
N31B C35B C34B 106.2(2) . .
N31B C35B C37B 122.1(3) . .
C34B C35B C37B 131.7(2) . .
N31C C35C C34C 105.3(3) . .
N31C C35C C37C 123.1(3) . .
C34C C35C C37C 131.6(3) . .
N31D C35D C34D 106.1(2) . .
N31D C35D C37D 122.8(3) . .
C34D C35D C37D 131.0(2) . .
C33A C36A H36A 109.5 . .
C33A C36A H36B 109.5 . .
H36A C36A H36B 109.5 . .
C33A C36A H36C 109.5 . .
H36A C36A H36C 109.5 . .
H36B C36A H36C 109.5 . .
C33B C36B H36D 109.5 . .
C33B C36B H36E 109.5 . .
H36D C36B H36E 109.5 . .
C33B C36B H36F 109.5 . .
H36D C36B H36F 109.5 . .
H36E C36B H36F 109.5 . .
C33C C36C H36G 109.5 . .
C33C C36C H36H 109.5 . .
H36G C36C H36H 109.5 . .
C33C C36C H36I 109.5 . .
H36G C36C H36I 109.5 . .
H36H C36C H36I 109.5 . .
C33D C36D H36J 109.5 . .
C33D C36D H36K 109.5 . .
H36J C36D H36K 109.5 . .
C33D C36D H36L 109.5 . .
H36J C36D H36L 109.5 . .
H36K C36D H36L 109.5 . .
C35A C37A H37A 109.5 . .
C35A C37A H37B 109.5 . .
H37A C37A H37B 109.5 . .
C35A C37A H37C 109.5 . .
H37A C37A H37C 109.5 . .
H37B C37A H37C 109.5 . .
C35B C37B H37D 109.5 . .
C35B C37B H37E 109.5 . .
H37D C37B H37E 109.5 . .
C35B C37B H37F 109.5 . .
H37D C37B H37F 109.5 . .
H37E C37B H37F 109.5 . .
C35C C37C H37G 109.5 . .
C35C C37C H37H 109.5 . .
H37G C37C H37H 109.5 . .
C35C C37C H37I 109.5 . .
H37G C37C H37I 109.5 . .
H37H C37C H37I 109.5 . .
C35D C37D H37J 109.5 . .
C35D C37D H37K 109.5 . .
H37J C37D H37K 109.5 . .
C35D C37D H37L 109.5 . .
H37J C37D H37L 109.5 . .
H37K C37D H37L 109.5 . .
C46A C41A C42A 117.7(3) . .
C46A C41A C34A 119.8(4) . .
C42A C41A C34A 122.5(3) . .
C46B C41B C42B 117.9(2) . .
C46B C41B C34B 122.1(2) . .
C42B C41B C34B 120.0(3) . .
C46C C41C C42C 118.0(3) . .
C46C C41C C34C 121.4(3) . .
C42C C41C C34C 120.6(4) . .
C42D C41D C46D 119.0(2) . .
C42D C41D C34D 121.6(2) . .
C46D C41D C34D 119.3(2) . .
C43A C42A C41A 121.0(4) . .
C43A C42A H42A 119.5 . .
C41A C42A H42A 119.5 . .
C43B C42B C41B 121.0(3) . .
C43B C42B H42B 119.5 . .
C41B C42B H42B 119.5 . .
C41C C42C C43C 121.6(4) . .
C41C C42C H42C 119.2 . .
C43C C42C H42C 119.2 . .
C41D C42D C43D 120.0(2) . .
C41D C42D H42D 120.0 . .
C43D C42D H42D 120.0 . .
C42A C43A C44A 120.5(4) . .
C42A C43A H43A 119.8 . .
C44A C43A H43A 119.8 . .
C44B C43B C42B 120.9(2) . .
C44B C43B H43B 119.6 . .
C42B C43B H43B 119.6 . .
C44C C43C C42C 119.3(4) . .
C44C C43C H43C 120.4 . .
C42C C43C H43C 120.4 . .
C44D C43D C42D 120.5(3) . .
C44D C43D H43D 119.7 . .
C42D C43D H43D 119.7 . .
C45A C44A C43A 119.5(3) . .
C45A C44A C47A 120.3(3) . .
C43A C44A C47A 120.1(4) . .
C43B C44B C45B 119.6(2) . .
C43B C44B C47B 119.9(2) . .
C45B C44B C47B 120.5(2) . .
C43C C44C C45C 120.1(3) . .
C43C C44C C47C 120.0(3) . .
C45C C44C C47C 119.8(4) . .
C43D C44D C45D 120.1(2) . .
C43D C44D C47D 120.8(3) . .
C45D C44D C47D 119.1(2) . .
C44A C45A C46A 119.6(4) . .
C44A C45A H45A 120.2 . .
C46A C45A H45A 120.2 . .
C46B C45B C44B 119.5(3) . .
C46B C45B H45B 120.3 . .
C44B C45B H45B 120.3 . .
C46C C45C C44C 118.6(4) . .
C46C C45C H45C 120.7 . .
C44C C45C H45C 120.7 . .
C46D C45D C44D 119.5(2) . .
C46D C45D H45D 120.2 . .
C44D C45D H45D 120.2 . .
C41A C46A C45A 121.5(4) . .
C41A C46A H46A 119.2 . .
C45A C46A H46A 119.2 . .
C45B C46B C41B 121.1(2) . .
C45B C46B H46B 119.4 . .
C41B C46B H46B 119.4 . .
C41C C46C C45C 122.3(4) . .
C41C C46C H46C 118.8 . .
C45C C46C H46C 118.8 . .
C45D C46D C41D 120.8(3) . .
C45D C46D H46D 119.6 . .
C41D C46D H46D 119.6 . .
O48A C47A O49A 125.7(3) . .
O48A C47A C44A 117.3(3) . .
O49A C47A C44A 117.0(4) . .
O48B C47B O49B 125.3(2) . .
O48B C47B C44B 116.3(3) . .
O49B C47B C44B 118.4(2) . .
O49C C47C O48C 126.1(3) . .
O49C C47C C44C 117.1(3) . .
O48C C47C C44C 116.7(4) . .
O49D C47D O48D 125.9(2) . .
O49D C47D C44D 117.3(2) . .
O48D C47D C44D 116.8(3) . .
C47A O48A Cu2 121.0(2) . .
C47B O48B Cu2 124.32(18) . 1_455
C47C O48C Cu4 122.5(2) . .
C47D O48D Cu3 123.61(18) . .
C47A O49A Cu1 123.7(2) . .
C47B O49B Cu1 120.39(16) . 1_455
C47C O49C Cu3 121.9(2) . .
C47D O49D Cu4 121.53(16) . .
C51 O50 Cu3 122.9(5) . .
C51 O50 H50 118.6 . .
Cu3 O50 H50 118.6 . .
O50 C51 C52 130.4(8) . .
O50 C51 H51A 104.7 . .
C52 C51 H51A 104.7 . .
O50 C51 H51B 104.7 . .
C52 C51 H51B 104.7 . .
H51A C51 H51B 105.7 . .
C51 C52 H52A 109.5 . .
C51 C52 H52B 109.5 . .
H52A C52 H52B 109.5 . .
C51 C52 H52C 109.5 . .
H52A C52 H52C 109.5 . .
H52B C52 H52C 109.5 . .
C54 O53 Cu4 119.2(7) . .
C54 O53 H53 120.4 . .
Cu4 O53 H53 120.4 . .
O53 C54 C55 136.9(13) . .
O53 C54 H54A 102.9 . .
C55 C54 H54A 102.9 . .
O53 C54 H54B 102.9 . .
C55 C54 H54B 102.9 . .
H54A C54 H54B 105.1 . .
C54 C55 H55A 109.5 . .
C54 C55 H55B 109.5 . .
H55A C55 H55B 109.5 . .
C54 C55 H55C 109.5 . .
H55A C55 H55C 109.5 . .
H55B C55 H55C 109.5 . .

loop_
_geom_bond_atom_site_label_1
_geom_bond_atom_site_label_2
_geom_bond_distance
_geom_bond_site_symmetry_2
Cu1 O28C 1.9607(18) 2_745
Cu1 O28B 1.9639(18) .
Cu1 O49B 1.9770(17) 1_655
Cu1 O49A 1.978(2) .
Cu1 O60 2.122(3) .
Cu1 Cu2 2.6317(6) .
C1A N11A 1.446(3) .
C1A N31A 1.448(3) .
C1A H1A1 0.9900 .
C1A H1A2 0.9900 .
C1B N31B 1.446(3) .
C1B N11B 1.450(3) .
C1B H1B1 0.9900 .
C1B H1B2 0.9900 .
C1C N11C 1.439(3) .
C1C N31C 1.458(3) .
C1C H1C1 0.9900 .
C1C H1C2 0.9900 .
C1D N31D 1.444(3) .
C1D N11D 1.464(3) .
C1D H1D1 0.9900 .
C1D H1D2 0.9900 .
Cu2 O48B 1.9500(17) 1_655
Cu2 O48A 1.953(2) .
Cu2 O29C 1.9543(17) 2_745
Cu2 O29B 1.9553(19) .
Cu2 O61 2.130(3) .
Cu3 O28D 1.950(2) 4_566
Cu3 O48D 1.9526(17) .
Cu3 O28A 1.9544(17) 3_655
Cu3 O49C 1.961(2) .
Cu3 O50 2.106(3) .
Cu3 Cu4 2.6344(6) .
Cu4 O49D 1.9669(17) .
Cu4 O29A 1.9689(19) 3_655
Cu4 O48C 1.970(2) .
Cu4 O29D 1.9727(19) 4_566
Cu4 O53 2.121(3) .
Cu5 N32D 2.0140(19) .
Cu5 N12A 2.0403(19) 4_565
Cu5 N32A 2.054(2) 4_565
Cu5 N12D 2.101(2) .
Cu6 N12C 2.0242(19) .
Cu6 N32B 2.0386(19) .
Cu6 N32C 2.070(3) .
Cu6 N12B 2.072(2) .
N11A C15A 1.356(3) .
N11A N12A 1.376(3) .
N11B C15B 1.359(3) .
N11B N12B 1.365(3) .
N11C C15C 1.350(3) .
N11C N12C 1.361(3) .
N11D C15D 1.357(4) .
N11D N12D 1.364(3) .
N12A C13A 1.344(3) .
N12A Cu5 2.0403(18) 4_566
N12B C13B 1.334(3) .
N12C C13C 1.338(3) .
N12D C13D 1.340(3) .
C13A C14A 1.430(3) .
C13A C16A 1.483(4) .
C13B C14B 1.408(4) .
C13B C16B 1.517(4) .
C13C C14C 1.418(4) .
C13C C16C 1.488(4) .
C13D C14D 1.398(5) .
C13D C16D 1.515(5) .
C14A C15A 1.390(4) .
C14A C21A 1.477(3) .
C14B C15B 1.396(4) .
C14B C21B 1.468(4) .
C14C C15C 1.391(4) .
C14C C21C 1.481(3) .
C14D C15D 1.390(4) .
C14D C21D 1.483(4) .
C15A C17A 1.490(4) .
C15B C17B 1.493(5) .
C15C C17C 1.477(4) .
C15D C17D 1.453(5) .
C16A H16A 0.9800 .
C16A H16B 0.9800 .
C16A H16C 0.9800 .
C16B H16D 0.9800 .
C16B H16E 0.9800 .
C16B H16F 0.9800 .
C16C H16G 0.9800 .
C16C H16H 0.9800 .
C16C H16I 0.9800 .
C16D H16J 0.9800 .
C16D H16K 0.9800 .
C16D H16L 0.9800 .
C17A H17A 0.9800 .
C17A H17B 0.9800 .
C17A H17C 0.9800 .
C17B H17D 0.9800 .
C17B H17E 0.9800 .
C17B H17F 0.9800 .
C17C H17G 0.9800 .
C17C H17H 0.9800 .
C17C H17I 0.9800 .
C17D H17J 0.9800 .
C17D H17K 0.9800 .
C17D H17L 0.9800 .
C21A C22A 1.395(4) .
C21A C26A 1.402(4) .
C21B C26B 1.386(5) .
C21B C22B 1.400(5) .
C21C C22C 1.404(4) .
C21C C26C 1.405(4) .
C21D C22D 1.385(5) .
C21D C26D 1.403(6) .
C22A C23A 1.386(4) .
C22A H22A 0.9500 .
C22B C23B 1.392(4) .
C22B H22B 0.9500 .
C22C C23C 1.387(3) .
C22C H22C 0.9500 .
C22D C23D 1.406(4) .
C22D H22D 0.9500 .
C23A C24A 1.388(4) .
C23A H23A 0.9500 .
C23B C24B 1.401(5) .
C23B H23B 0.9500 .
C23C C24C 1.401(4) .
C23C H23C 0.9500 .
C23D C24D 1.385(6) .
C23D H23D 0.9500 .
C24A C25A 1.401(4) .
C24A C27A 1.514(4) .
C24B C25B 1.386(5) .
C24B C27B 1.495(4) .
C24C C25C 1.362(4) .
C24C C27C 1.503(3) .
C24D C25D 1.411(5) .
C24D C27D 1.503(4) .
C25A C26A 1.379(4) .
C25A H25A 0.9500 .
C25B C26B 1.374(4) .
C25B H25B 0.9500 .
C25C C26C 1.394(4) .
C25C H25C 0.9500 .
C25D C26D 1.377(4) .
C25D H25D 0.9500 .
C26A H26A 0.9500 .
C26B H26B 0.9500 .
C26C H26C 0.9500 .
C26D H26D 0.9500 .
C27A O29A 1.258(4) .
C27A O28A 1.275(4) .
C27B O29B 1.260(4) .
C27B O28B 1.283(4) .
C27C O29C 1.260(4) .
C27C O28C 1.268(4) .
C27D O29D 1.275(4) .
C27D O28D 1.278(5) .
O28A Cu3 1.9544(17) 3_655
O28C Cu1 1.9607(18) 2_755
O28D Cu3 1.950(2) 4_565
O29A Cu4 1.9691(19) 3_655
O29C Cu2 1.9544(17) 2_755
O29D Cu4 1.9728(19) 4_565
N31A C35A 1.344(4) .
N31A N32A 1.360(3) .
N31B N32B 1.353(3) .
N31B C35B 1.360(3) .
N31C C35C 1.349(4) .
N31C N32C 1.368(4) .
N31D C35D 1.361(3) .
N31D N32D 1.371(3) .
N32A C33A 1.337(3) .
N32A Cu5 2.054(2) 4_566
N32B C33B 1.333(3) .
N32C C33C 1.335(3) .
N32D C33D 1.346(3) .
C33A C34A 1.406(4) .
C33A C36A 1.513(4) .
C33B C34B 1.404(3) .
C33B C36B 1.506(4) .
C33C C34C 1.393(5) .
C33C C36C 1.505(5) .
C33D C34D 1.419(3) .
C33D C36D 1.479(4) .
C34A C35A 1.381(4) .
C34A C41A 1.474(4) .
C34B C35B 1.367(4) .
C34B C41B 1.488(3) .
C34C C35C 1.387(4) .
C34C C41C 1.493(4) .
C34D C35D 1.381(4) .
C34D C41D 1.478(3) .
C35A C37A 1.508(5) .
C35B C37B 1.517(4) .
C35C C37C 1.489(5) .
C35D C37D 1.487(4) .
C36A H36A 0.9800 .
C36A H36B 0.9800 .
C36A H36C 0.9800 .
C36B H36D 0.9800 .
C36B H36E 0.9800 .
C36B H36F 0.9800 .
C36C H36G 0.9800 .
C36C H36H 0.9800 .
C36C H36I 0.9800 .
C36D H36J 0.9800 .
C36D H36K 0.9800 .
C36D H36L 0.9800 .
C37A H37A 0.9800 .
C37A H37B 0.9800 .
C37A H37C 0.9800 .
C37B H37D 0.9800 .
C37B H37E 0.9800 .
C37B H37F 0.9800 .
C37C H37G 0.9800 .
C37C H37H 0.9800 .
C37C H37I 0.9800 .
C37D H37J 0.9800 .
C37D H37K 0.9800 .
C37D H37L 0.9800 .
C41A C46A 1.387(5) .
C41A C42A 1.391(5) .
C41B C46B 1.393(4) .
C41B C42B 1.402(4) .
C41C C46C 1.369(6) .
C41C C42C 1.376(5) .
C41D C42D 1.394(4) .
C41D C46D 1.408(3) .
C42A C43A 1.376(4) .
C42A H42A 0.9500 .
C42B C43B 1.379(3) .
C42B H42B 0.9500 .
C42C C43C 1.407(4) .
C42C H42C 0.9500 .
C42D C43D 1.398(3) .
C42D H42D 0.9500 .
C43A C44A 1.389(5) .
C43A H43A 0.9500 .
C43B C44B 1.368(4) .
C43B H43B 0.9500 .
C43C C44C 1.373(6) .
C43C H43C 0.9500 .
C43D C44D 1.386(4) .
C43D H43D 0.9500 .
C44A C45A 1.371(5) .
C44A C47A 1.508(4) .
C44B C45B 1.403(3) .
C44B C47B 1.493(3) .
C44C C45C 1.398(5) .
C44C C47C 1.496(4) .
C44D C45D 1.398(4) .
C44D C47D 1.505(3) .
C45A C46A 1.395(4) .
C45A H45A 0.9500 .
C45B C46B 1.392(3) .
C45B H45B 0.9500 .
C45C C46C 1.398(5) .
C45C H45C 0.9500 .
C45D C46D 1.389(3) .
C45D H45D 0.9500 .
C46A H46A 0.9500 .
C46B H46B 0.9500 .
C46C H46C 0.9500 .
C46D H46D 0.9500 .
C47A O48A 1.260(4) .
C47A O49A 1.264(4) .
C47B O48B 1.268(3) .
C47B O49B 1.271(3) .
C47C O49C 1.260(5) .
C47C O48C 1.275(4) .
C47D O49D 1.254(3) .
C47D O48D 1.262(3) .
O48B Cu2 1.9500(16) 1_455
O49B Cu1 1.9770(17) 1_455
O50 C51 1.332(9) .
O50 H50 0.9500 .
C51 C52 1.632(10) .
C51 H51A 0.9900 .
C51 H51B 0.9900 .
C52 H52A 0.9800 .
C52 H52B 0.9800 .
C52 H52C 0.9800 .
O53 C54 1.208(11) .
O53 H53 0.9500 .
C54 C55 1.55(2) .
C54 H54A 0.9900 .
C54 H54B 0.9900 .
C55 H55A 0.9800 .
C55 H55B 0.9800 .
C55 H55C 0.9800 .

loop_
_geom_torsion_atom_site_label_1
_geom_torsion_atom_site_label_2
_geom_torsion_atom_site_label_3
_geom_torsion_atom_site_label_4
_geom_torsion
_geom_torsion_site_symmetry_1
_geom_torsion_site_symmetry_4
O28C Cu1 Cu2 O48B 99.06(7) 2_745 1_655
O28B Cu1 Cu2 O48B -83.50(8) . 1_655
O49B Cu1 Cu2 O48B 8.97(7) 1_655 1_655
O49A Cu1 Cu2 O48B -171.89(8) . 1_655
O60 Cu1 Cu2 O48B 69(10) . 1_655
O28C Cu1 Cu2 O48A -81.02(8) 2_745 .
O28B Cu1 Cu2 O48A 96.41(9) . .
O49B Cu1 Cu2 O48A -171.12(8) 1_655 .
O49A Cu1 Cu2 O48A 8.02(9) . .
O60 Cu1 Cu2 O48A -111(10) . .
O28C Cu1 Cu2 O29C 7.55(8) 2_745 2_745
O28B Cu1 Cu2 O29C -175.01(8) . 2_745
O49B Cu1 Cu2 O29C -82.54(7) 1_655 2_745
O49A Cu1 Cu2 O29C 96.60(8) . 2_745
O60 Cu1 Cu2 O29C -22(10) . 2_745
O28C Cu1 Cu2 O29B -169.56(8) 2_745 .
O28B Cu1 Cu2 O29B 7.87(9) . .
O49B Cu1 Cu2 O29B 100.34(8) 1_655 .
O49A Cu1 Cu2 O29B -80.52(9) . .
O60 Cu1 Cu2 O29B 161(30) . .
O28C Cu1 Cu2 O61 34(2) 2_745 .
O28B Cu1 Cu2 O61 -148(2) . .
O49B Cu1 Cu2 O61 -56(2) 1_655 .
O49A Cu1 Cu2 O61 123(2) . .
O60 Cu1 Cu2 O61 5(11) . .
O28D Cu3 Cu4 O49D 177.42(8) 4_566 .
O48D Cu3 Cu4 O49D -5.20(8) . .
O28A Cu3 Cu4 O49D 86.32(8) 3_655 .
O49C Cu3 Cu4 O49D -93.94(9) . .
O50 Cu3 Cu4 O49D 158(2) . .
O28D Cu3 Cu4 O29A 86.86(9) 4_566 3_655
O48D Cu3 Cu4 O29A -95.75(8) . 3_655
O28A Cu3 Cu4 O29A -4.23(7) 3_655 3_655
O49C Cu3 Cu4 O29A 175.51(9) . 3_655
O50 Cu3 Cu4 O29A 67(2) . 3_655
O28D Cu3 Cu4 O48C -93.77(10) 4_566 .
O48D Cu3 Cu4 O48C 83.62(9) . .
O28A Cu3 Cu4 O48C 175.14(9) 3_655 .
O49C Cu3 Cu4 O48C -5.12(10) . .
O50 Cu3 Cu4 O48C -113(2) . .
O28D Cu3 Cu4 O29D -5.88(9) 4_566 4_566
O48D Cu3 Cu4 O29D 171.51(9) . 4_566
O28A Cu3 Cu4 O29D -96.97(9) 3_655 4_566
O49C Cu3 Cu4 O29D 82.77(10) . 4_566
O50 Cu3 Cu4 O29D -25(2) . 4_566
O28D Cu3 Cu4 O53 98(4) 4_566 .
O48D Cu3 Cu4 O53 -84(4) . .
O28A Cu3 Cu4 O53 7(4) 3_655 .
O49C Cu3 Cu4 O53 -173(100) . .
O50 Cu3 Cu4 O53 79(5) . .
N31A C1A N11A C15A 96.0(3) . .
N31A C1A N11A N12A -75.8(3) . .
N31B C1B N11B C15B -110.8(3) . .
N31B C1B N11B N12B 74.3(3) . .
N31C C1C N11C C15C 106.6(3) . .
N31C C1C N11C N12C -70.8(3) . .
N31D C1D N11D C15D 122.8(3) . .
N31D C1D N11D N12D -66.5(3) . .
C15A N11A N12A C13A 1.7(2) . .
C1A N11A N12A C13A 174.94(19) . .
C15A N11A N12A Cu5 -144.60(16) . 4_566
C1A N11A N12A Cu5 28.6(2) . 4_566
C15B N11B N12B C13B 0.0(3) . .
C1B N11B N12B C13B 175.7(3) . .
C15B N11B N12B Cu6 156.8(2) . .
C1B N11B N12B Cu6 -27.5(3) . .
N12C Cu6 N12B C13B -74.7(3) . .
N32B Cu6 N12B C13B 136.2(3) . .
N32C Cu6 N12B C13B 28.0(3) . .
N12C Cu6 N12B N11B 136.53(18) . .
N32B Cu6 N12B N11B -12.6(2) . .
N32C Cu6 N12B N11B -120.85(19) . .
C15C N11C N12C C13C -0.5(3) . .
C1C N11C N12C C13C 177.33(19) . .
C15C N11C N12C Cu6 -161.65(15) . .
C1C N11C N12C Cu6 16.2(3) . .
N32B Cu6 N12C C13C 118.3(2) . .
N32C Cu6 N12C C13C -128.7(2) . .
N12B Cu6 N12C C13C -11.9(3) . .
N32B Cu6 N12C N11C -86.2(2) . .
N32C Cu6 N12C N11C 26.76(17) . .
N12B Cu6 N12C N11C 143.50(16) . .
C15D N11D N12D C13D -1.1(3) . .
C1D N11D N12D C13D -173.2(2) . .
C15D N11D N12D Cu5 -173.7(2) . .
C1D N11D N12D Cu5 14.1(3) . .
N32D Cu5 N12D C13D -146.0(3) . .
N12A Cu5 N12D C13D 69.4(3) 4_565 .
N32A Cu5 N12D C13D -31.1(3) 4_565 .
N32D Cu5 N12D N11D 23.39(19) . .
N12A Cu5 N12D N11D -121.24(18) 4_565 .
N32A Cu5 N12D N11D 138.29(18) 4_565 .
N11A N12A C13A C14A -2.3(2) . .
Cu5 N12A C13A C14A 139.77(18) 4_566 .
N11A N12A C13A C16A 178.3(2) . .
Cu5 N12A C13A C16A -39.6(3) 4_566 .
N11B N12B C13B C14B -0.7(4) . .
Cu6 N12B C13B C14B -151.9(2) . .
N11B N12B C13B C16B -178.2(3) . .
Cu6 N12B C13B C16B 30.6(5) . .
N11C N12C C13C C14C 0.1(3) . .
Cu6 N12C C13C C14C 157.79(18) . .
N11C N12C C13C C16C -179.1(2) . .
Cu6 N12C C13C C16C -21.4(4) . .
N11D N12D C13D C14D 0.8(3) . .
Cu5 N12D C13D C14D 171.2(2) . .
N11D N12D C13D C16D 178.2(3) . .
Cu5 N12D C13D C16D -11.5(5) . .
N12A C13A C14A C15A 2.1(3) . .
C16A C13A C14A C15A -178.6(2) . .
N12A C13A C14A C21A -176.8(2) . .
C16A C13A C14A C21A 2.6(4) . .
N12B C13B C14B C15B 1.0(4) . .
C16B C13B C14B C15B 178.2(4) . .
N12B C13B C14B C21B 179.2(3) . .
C16B C13B C14B C21B -3.6(7) . .
N12C C13C C14C C15C 0.3(3) . .
C16C C13C C14C C15C 179.3(3) . .
N12C C13C C14C C21C 179.5(2) . .
C16C C13C C14C C21C -1.5(4) . .
N12D C13D C14D C15D -0.3(4) . .
C16D C13D C14D C15D -177.2(4) . .
N12D C13D C14D C21D -179.3(3) . .
C16D C13D C14D C21D 3.8(6) . .
N12A N11A C15A C14A -0.4(3) . .
C1A N11A C15A C14A -172.7(2) . .
N12A N11A C15A C17A -177.9(2) . .
C1A N11A C15A C17A 9.8(4) . .
C13A C14A C15A N11A -1.0(3) . .
C21A C14A C15A N11A 177.9(2) . .
C13A C14A C15A C17A 176.1(3) . .
C21A C14A C15A C17A -5.0(4) . .
N12B N11B C15B C14B 0.6(4) . .
C1B N11B C15B C14B -174.5(3) . .
N12B N11B C15B C17B -177.5(3) . .
C1B N11B C15B C17B 7.5(5) . .
C13B C14B C15B N11B -0.9(4) . .
C21B C14B C15B N11B -179.2(3) . .
C13B C14B C15B C17B 176.9(4) . .
C21B C14B C15B C17B -1.4(6) . .
N12C N11C C15C C14C 0.7(3) . .
C1C N11C C15C C14C -176.8(2) . .
N12C N11C C15C C17C -177.3(2) . .
C1C N11C C15C C17C 5.2(4) . .
C13C C14C C15C N11C -0.6(3) . .
C21C C14C C15C N11C -179.8(2) . .
C13C C14C C15C C17C 177.1(3) . .
C21C C14C C15C C17C -2.1(4) . .
N12D N11D C15D C14D 0.9(3) . .
C1D N11D C15D C14D 172.0(3) . .
N12D N11D C15D C17D 177.8(3) . .
C1D N11D C15D C17D -11.1(5) . .
C13D C14D C15D N11D -0.3(4) . .
C21D C14D C15D N11D 178.6(3) . .
C13D C14D C15D C17D -176.9(4) . .
C21D C14D C15D C17D 2.1(6) . .
C15A C14A C21A C22A 149.4(3) . .
C13A C14A C21A C22A -32.0(4) . .
C15A C14A C21A C26A -31.5(4) . .
C13A C14A C21A C26A 147.2(3) . .
C15B C14B C21B C26B -40.6(5) . .
C13B C14B C21B C26B 141.6(4) . .
C15B C14B C21B C22B 137.1(4) . .
C13B C14B C21B C22B -40.8(5) . .
C15C C14C C21C C22C 149.3(3) . .
C13C C14C C21C C22C -29.7(4) . .
C15C C14C C21C C26C -30.6(4) . .
C13C C14C C21C C26C 150.4(3) . .
C15D C14D C21D C22D -136.2(4) . .
C13D C14D C21D C22D 42.5(5) . .
C15D C14D C21D C26D 39.7(5) . .
C13D C14D C21D C26D -141.6(4) . .
C26A C21A C22A C23A 1.0(4) . .
C14A C21A C22A C23A -179.8(2) . .
C26B C21B C22B C23B 3.8(6) . .
C14B C21B C22B C23B -173.9(4) . .
C26C C21C C22C C23C 2.1(4) . .
C14C C21C C22C C23C -177.8(2) . .
C26D C21D C22D C23D -1.6(6) . .
C14D C21D C22D C23D 174.4(3) . .
C21A C22A C23A C24A 1.6(4) . .
C21B C22B C23B C24B 0.6(6) . .
C21C C22C C23C C24C 1.2(4) . .
C21D C22D C23D C24D -1.8(6) . .
C22A C23A C24A C25A -2.1(4) . .
C22A C23A C24A C27A 176.4(2) . .
C22B C23B C24B C25B -3.7(6) . .
C22B C23B C24B C27B 171.9(3) . .
C22C C23C C24C C25C -2.5(4) . .
C22C C23C C24C C27C 177.5(2) . .
C22D C23D C24D C25D 3.3(6) . .
C22D C23D C24D C27D -170.3(3) . .
C23A C24A C25A C26A 0.1(4) . .
C27A C24A C25A C26A -178.4(3) . .
C23B C24B C25B C26B 2.3(5) . .
C27B C24B C25B C26B -173.3(3) . .
C23C C24C C25C C26C 0.4(4) . .
C27C C24C C25C C26C -179.7(3) . .
C23D C24D C25D C26D -1.4(5) . .
C27D C24D C25D C26D 172.1(3) . .
C24A C25A C26A C21A 2.5(5) . .
C22A C21A C26A C25A -3.0(4) . .
C14A C21A C26A C25A 177.8(3) . .
C24B C25B C26B C21B 2.3(5) . .
C22B C21B C26B C25B -5.3(5) . .
C14B C21B C26B C25B 172.5(3) . .
C24C C25C C26C C21C 3.1(5) . .
C22C C21C C26C C25C -4.3(4) . .
C14C C21C C26C C25C 175.6(3) . .
C24D C25D C26D C21D -2.0(6) . .
C22D C21D C26D C25D 3.5(6) . .
C14D C21D C26D C25D -172.6(3) . .
C23A C24A C27A O29A 10.5(4) . .
C25A C24A C27A O29A -171.0(2) . .
C23A C24A C27A O28A -167.1(2) . .
C25A C24A C27A O28A 11.3(3) . .
C25B C24B C27B O29B 7.5(4) . .
C23B C24B C27B O29B -168.0(3) . .
C25B C24B C27B O28B -175.4(3) . .
C23B C24B C27B O28B 9.1(4) . .
C25C C24C C27C O29C 9.4(4) . .
C23C C24C C27C O29C -170.6(2) . .
C25C C24C C27C O28C -171.5(2) . .
C23C C24C C27C O28C 8.5(3) . .
C23D C24D C27D O29D -13.0(5) . .
C25D C24D C27D O29D 173.5(3) . .
C23D C24D C27D O28D 164.5(3) . .
C25D C24D C27D O28D -9.0(4) . .
O29A C27A O28A Cu3 1.9(4) . 3_655
C24A C27A O28A Cu3 179.24(15) . 3_655
O29B C27B O28B Cu1 15.1(4) . .
C24B C27B O28B Cu1 -161.7(2) . .
O28C Cu1 O28B C27B -0.6(6) 2_745 .
O49B Cu1 O28B C27B -98.7(2) 1_655 .
O49A Cu1 O28B C27B 69.1(2) . .
O60 Cu1 O28B C27B 166.7(2) . .
Cu2 Cu1 O28B C27B -13.5(2) . .
O29C C27C O28C Cu1 -1.1(4) . 2_755
C24C C27C O28C Cu1 179.92(16) . 2_755
O29D C27D O28D Cu3 16.1(4) . 4_565
C24D C27D O28D Cu3 -161.2(2) . 4_565
O28A C27A O29A Cu4 3.9(4) . 3_655
C24A C27A O29A Cu4 -173.43(15) . 3_655
O28B C27B O29B Cu2 -4.4(4) . .
C24B C27B O29B Cu2 172.36(19) . .
O48B Cu2 O29B C27B 78.1(2) 1_655 .
O48A Cu2 O29B C27B -90.7(2) . .
O29C Cu2 O29B C27B -19.0(5) 2_745 .
O61 Cu2 O29B C27B 174.4(2) . .
Cu1 Cu2 O29B C27B -4.8(2) . .
O28C C27C O29C Cu2 11.5(4) . 2_755
C24C C27C O29C Cu2 -169.52(15) . 2_755
O28D C27D O29D Cu4 -8.2(4) . 4_565
C24D C27D O29D Cu4 169.0(2) . 4_565
N11A C1A N31A C35A -110.1(3) . .
N11A C1A N31A N32A 67.0(3) . .
N11B C1B N31B N32B -67.9(3) . .
N11B C1B N31B C35B 116.6(3) . .
N11C C1C N31C C35C -117.7(3) . .
N11C C1C N31C N32C 65.1(3) . .
N11D C1D N31D C35D -107.6(3) . .
N11D C1D N31D N32D 71.4(3) . .
C35A N31A N32A C33A -0.2(3) . .
C1A N31A N32A C33A -177.8(3) . .
C35A N31A N32A Cu5 161.4(2) . 4_566
C1A N31A N32A Cu5 -16.2(3) . 4_566
C35B N31B N32B C33B -1.5(3) . .
C1B N31B N32B C33B -177.8(2) . .
C35B N31B N32B Cu6 -165.90(15) . .
C1B N31B N32B Cu6 17.8(3) . .
N12C Cu6 N32B C33B 82.4(3) . .
N32C Cu6 N32B C33B -25.6(2) . .
N12B Cu6 N32B C33B -141.8(2) . .
N12C Cu6 N32B N31B -118.17(19) . .
N32C Cu6 N32B N31B 133.74(17) . .
N12B Cu6 N32B N31B 17.58(18) . .
C35C N31C N32C C33C -0.4(3) . .
C1C N31C N32C C33C 177.3(2) . .
C35C N31C N32C Cu6 173.70(19) . .
C1C N31C N32C Cu6 -8.6(3) . .
N12C Cu6 N32C C33C 141.2(3) . .
N32B Cu6 N32C C33C -78.3(3) . .
N12B Cu6 N32C C33C 23.9(3) . .
N12C Cu6 N32C N31C -30.5(2) . .
N32B Cu6 N32C N31C 109.99(19) . .
N12B Cu6 N32C N31C -147.74(18) . .
C35D N31D N32D C33D 0.0(2) . .
C1D N31D N32D C33D -179.1(2) . .
C35D N31D N32D Cu5 158.86(15) . .
C1D N31D N32D Cu5 -20.2(3) . .
N12A Cu5 N32D C33D -108.8(2) 4_565 .
N32A Cu5 N32D C33D 18.0(2) 4_565 .
N12D Cu5 N32D C33D 131.8(2) . .
N12A Cu5 N32D N31D 98.92(19) 4_565 .
N32A Cu5 N32D N31D -134.27(16) 4_565 .
N12D Cu5 N32D N31D -20.44(17) . .
N31A N32A C33A C34A 0.0(4) . .
Cu5 N32A C33A C34A -158.6(2) 4_566 .
N31A N32A C33A C36A -177.5(3) . .
Cu5 N32A C33A C36A 23.9(5) 4_566 .
N31B N32B C33B C34B 1.4(3) . .
Cu6 N32B C33B C34B 162.76(17) . .
N31B N32B C33B C36B 179.7(2) . .
Cu6 N32B C33B C36B -18.9(3) . .
N31C N32C C33C C34C 0.6(3) . .
Cu6 N32C C33C C34C -171.9(2) . .
N31C N32C C33C C36C -178.3(3) . .
Cu6 N32C C33C C36C 9.2(5) . .
N31D N32D C33D C34D -1.3(3) . .
Cu5 N32D C33D C34D -156.07(17) . .
N31D N32D C33D C36D 178.5(2) . .
Cu5 N32D C33D C36D 23.8(3) . .
N32A C33A C34A C35A 0.2(4) . .
C36A C33A C34A C35A 177.4(4) . .
N32A C33A C34A C41A 178.8(3) . .
C36A C33A C34A C41A -4.0(6) . .
N32B C33B C34B C35B -0.8(3) . .
C36B C33B C34B C35B -179.0(3) . .
N32B C33B C34B C41B 174.9(2) . .
C36B C33B C34B C41B -3.3(4) . .
N32C C33C C34C C35C -0.7(4) . .
C36C C33C C34C C35C 178.1(4) . .
N32C C33C C34C C41C -177.7(3) . .
C36C C33C C34C C41C 1.1(6) . .
N32D C33D C34D C35D 2.1(3) . .
C36D C33D C34D C35D -177.7(2) . .
N32D C33D C34D C41D -177.9(2) . .
C36D C33D C34D C41D 2.3(4) . .
N32A N31A C35A C34A 0.3(3) . .
C1A N31A C35A C34A 177.5(3) . .
N32A N31A C35A C37A -179.9(3) . .
C1A N31A C35A C37A -2.8(5) . .
C33A C34A C35A N31A -0.3(4) . .
C41A C34A C35A N31A -178.9(3) . .
C33A C34A C35A C37A 180.0(4) . .
C41A C34A C35A C37A 1.4(6) . .
N32B N31B C35B C34B 1.0(3) . .
C1B N31B C35B C34B 176.7(2) . .
N32B N31B C35B C37B -180.0(2) . .
C1B N31B C35B C37B -4.2(4) . .
C33B C34B C35B N31B -0.1(3) . .
C41B C34B C35B N31B -175.9(2) . .
C33B C34B C35B C37B -179.0(3) . .
C41B C34B C35B C37B 5.2(4) . .
N32C N31C C35C C34C -0.1(3) . .
C1C N31C C35C C34C -177.3(3) . .
N32C N31C C35C C37C -179.0(3) . .
C1C N31C C35C C37C 3.7(5) . .
C33C C34C C35C N31C 0.4(3) . .
C41C C34C C35C N31C 177.5(3) . .
C33C C34C C35C C37C 179.3(4) . .
C41C C34C C35C C37C -3.7(6) . .
N32D N31D C35D C34D 1.3(3) . .
C1D N31D C35D C34D -179.7(2) . .
N32D N31D C35D C37D -176.9(2) . .
C1D N31D C35D C37D 2.1(4) . .
C33D C34D C35D N31D -2.0(3) . .
C41D C34D C35D N31D 178.0(2) . .
C33D C34D C35D C37D 176.0(3) . .
C41D C34D C35D C37D -4.1(4) . .
C35A C34A C41A C46A 126.8(4) . .
C33A C34A C41A C46A -51.5(5) . .
C35A C34A C41A C42A -54.4(5) . .
C33A C34A C41A C42A 127.4(4) . .
C35B C34B C41B C46B -136.9(3) . .
C33B C34B C41B C46B 48.2(4) . .
C35B C34B C41B C42B 44.9(4) . .
C33B C34B C41B C42B -130.0(3) . .
C35C C34C C41C C46C -50.4(5) . .
C33C C34C C41C C46C 126.1(4) . .
C35C C34C C41C C42C 132.5(4) . .
C33C C34C C41C C42C -51.0(5) . .
C35D C34D C41D C42D 130.0(3) . .
C33D C34D C41D C42D -50.0(4) . .
C35D C34D C41D C46D -48.4(4) . .
C33D C34D C41D C46D 131.6(3) . .
C46A C41A C42A C43A 1.9(5) . .
C34A C41A C42A C43A -177.0(3) . .
C46B C41B C42B C43B 2.0(4) . .
C34B C41B C42B C43B -179.7(2) . .
C46C C41C C42C C43C -1.9(6) . .
C34C C41C C42C C43C 175.3(4) . .
C46D C41D C42D C43D 1.3(4) . .
C34D C41D C42D C43D -177.1(3) . .
C41A C42A C43A C44A -3.1(5) . .
C41B C42B C43B C44B -1.5(4) . .
C41C C42C C43C C44C 1.2(6) . .
C41D C42D C43D C44D 0.8(4) . .
C42A C43A C44A C45A 1.6(5) . .
C42A C43A C44A C47A 178.5(3) . .
C42B C43B C44B C45B 0.3(4) . .
C42B C43B C44B C47B 179.0(2) . .
C42C C43C C44C C45C 0.7(6) . .
C42C C43C C44C C47C -177.7(3) . .
C42D C43D C44D C45D -2.0(4) . .
C42D C43D C44D C47D 176.7(2) . .
C43A C44A C45A C46A 1.2(5) . .
C47A C44A C45A C46A -175.7(3) . .
C43B C44B C45B C46B 0.4(4) . .
C47B C44B C45B C46B -178.3(2) . .
C43C C44C C45C C46C -1.8(6) . .
C47C C44C C45C C46C 176.6(4) . .
C43D C44D C45D C46D 1.1(4) . .
C47D C44D C45D C46D -177.6(2) . .
C42A C41A C46A C45A 0.9(6) . .
C34A C41A C46A C45A 179.8(3) . .
C44A C45A C46A C41A -2.4(6) . .
C44B C45B C46B C41B 0.1(4) . .
C42B C41B C46B C45B -1.3(4) . .
C34B C41B C46B C45B -179.6(2) . .
C42C C41C C46C C45C 0.8(6) . .
C34C C41C C46C C45C -176.4(4) . .
C44C C45C C46C C41C 1.1(7) . .
C44D C45D C46D C41D 1.0(4) . .
C42D C41D C46D C45D -2.2(4) . .
C34D C41D C46D C45D 176.2(2) . .
C45A C44A C47A O48A 173.3(3) . .
C43A C44A C47A O48A -3.5(4) . .
C45A C44A C47A O49A -6.2(4) . .
C43A C44A C47A O49A 176.9(3) . .
C43B C44B C47B O48B -9.3(3) . .
C45B C44B C47B O48B 169.5(2) . .
C43B C44B C47B O49B 170.0(2) . .
C45B C44B C47B O49B -11.2(3) . .
C43C C44C C47C O49C 171.4(3) . .
C45C C44C C47C O49C -6.9(5) . .
C43C C44C C47C O48C -7.0(5) . .
C45C C44C C47C O48C 174.6(3) . .
C43D C44D C47D O49D 3.1(4) . .
C45D C44D C47D O49D -178.2(2) . .
C43D C44D C47D O48D -175.8(2) . .
C45D C44D C47D O48D 3.0(4) . .
O49A C47A O48A Cu2 6.4(4) . .
C44A C47A O48A Cu2 -173.09(19) . .
O48B Cu2 O48A C47A -9.5(6) 1_655 .
O29C Cu2 O48A C47A -93.8(2) 2_745 .
O29B Cu2 O48A C47A 75.0(2) . .
O61 Cu2 O48A C47A 172.0(2) . .
Cu1 Cu2 O48A C47A -10.0(2) . .
O49B C47B O48B Cu2 9.1(3) . 1_455
C44B C47B O48B Cu2 -171.69(14) . 1_455
O49C C47C O48C Cu4 -2.0(5) . .
C44C C47C O48C Cu4 176.3(2) . .
O49D Cu4 O48C C47C 90.2(3) . .
O29A Cu4 O48C C47C 8.5(6) 3_655 .
O29D Cu4 O48C C47C -79.4(3) 4_566 .
O53 Cu4 O48C C47C -174.9(3) . .
Cu3 Cu4 O48C C47C 5.3(2) . .
O49D C47D O48D Cu3 1.1(4) . .
C44D C47D O48D Cu3 179.88(16) . .
O28D Cu3 O48D C47D 17.0(5) 4_566 .
O28A Cu3 O48D C47D -80.2(2) 3_655 .
O49C Cu3 O48D C47D 89.2(2) . .
O50 Cu3 O48D C47D -175.3(2) . .
Cu4 Cu3 O48D C47D 4.06(19) . .
O48A C47A O49A Cu1 4.6(4) . .
C44A C47A O49A Cu1 -175.85(19) . .
O28C Cu1 O49A C47A 75.9(2) 2_745 .
O28B Cu1 O49A C47A -93.4(2) . .
O49B Cu1 O49A C47A -5.1(5) 1_655 .
O60 Cu1 O49A C47A 170.4(2) . .
Cu2 Cu1 O49A C47A -9.1(2) . .
O48B C47B O49B Cu1 3.4(3) . 1_455
C44B C47B O49B Cu1 -175.84(15) . 1_455
O48C C47C O49C Cu3 -5.0(5) . .
C44C C47C O49C Cu3 176.7(2) . .
O28D Cu3 O49C C47C 91.9(3) 4_566 .
O48D Cu3 O49C C47C -77.0(3) . .
O28A Cu3 O49C C47C 8.2(7) 3_655 .
O50 Cu3 O49C C47C -175.3(3) . .
Cu4 Cu3 O49C C47C 6.8(3) . .
O48D C47D O49D Cu4 -8.3(4) . .
C44D C47D O49D Cu4 172.99(16) . .
O29A Cu4 O49D C47D 92.9(2) 3_655 .
O48C Cu4 O49D C47D -75.7(2) . .
O29D Cu4 O49D C47D -8.7(6) 4_566 .
O53 Cu4 O49D C47D -173.0(2) . .
Cu3 Cu4 O49D C47D 8.28(18) . .
O28D Cu3 O50 C51 -142.0(5) 4_566 .
O48D Cu3 O50 C51 40.5(6) . .
O28A Cu3 O50 C51 -51.1(5) 3_655 .
O49C Cu3 O50 C51 129.5(5) . .
Cu4 Cu3 O50 C51 -122(2) . .
Cu3 O50 C51 C52 96.2(10) . .
O49D Cu4 O53 C54 -22.4(7) . .
O29A Cu4 O53 C54 68.0(7) 3_655 .
O48C Cu4 O53 C54 -111.3(7) . .
O29D Cu4 O53 C54 160.6(7) 4_566 .
Cu3 Cu4 O53 C54 57(4) . .
Cu4 O53 C54 C55 160.1(16) . .

loop_
_platon_squeeze_void_nr
_platon_squeeze_void_average_x
_platon_squeeze_void_average_y
_platon_squeeze_void_average_z
_platon_squeeze_void_volume
_platon_squeeze_void_count_electrons
1 -0.003 -0.006 -0.004 16308.4 2108.9
